data_4115454
loop_
_publ_author_name
'Shinobu Itoh'
'Hideyuki Kumei'
'Shigenori Nagatomo'
'Teizo Kitagawa'
'Shunichi Fukuzumi'

_publ_section_title
;
 Effects of Metal Ions on Physicochemical Properties and Redox Reactivity
 of Phenolates and Phenoxyl Radicals: Mechanistic Insight into Hydrogen
 Atom Abstraction by Phenoxyl Radical-Metal Complexes
;
_journal_name_full 'Journal of the American Chemical Society'
_journal_page_first 2165
_journal_page_last 2175
_journal_paper_doi 10.1021/ja0036110
_journal_volume 123
_journal_year 2001
_chemical_formula_sum 'C102 H140 B2 N2 O15 Sr2'
_chemical_formula_weight 1831.09
_space_group_IT_number 14
_symmetry_cell_setting monoclinic
_symmetry_Int_Tables_number 14
_symmetry_space_group_name_Hall '-P 2yn'
_symmetry_space_group_name_H-M 'P 1 21/n 1'
_cell_angle_alpha 90
_cell_angle_beta 107.3743(8)
_cell_angle_gamma 90
_cell_formula_units_Z 4
_cell_length_a 19.3828(9)
_cell_length_b 17.9403(8)
_cell_length_c 30.596(1)
_cell_measurement_reflns_used 50399
_cell_measurement_temperature 296.2
_cell_measurement_theta_max 27.5
_cell_measurement_theta_min 1.6
_cell_volume 10153.8(7)
_computing_cell_refinement PROCESS-AUTO
_computing_data_collection PROCESS-AUTO
_computing_data_reduction 'teXsan Ver. 1.10'
_computing_publication_material 'teXsan Ver. 1.10'
_computing_structure_refinement 'teXsan Ver. 1.10'
_computing_structure_solution SIR92
_diffrn_measured_fraction_theta_full 0.9431
_diffrn_measured_fraction_theta_max 0.9431
_diffrn_measurement_device_type 'Rigaku RAXIS-RAPID Imaging Plate'
_diffrn_measurement_method \w
_diffrn_radiation_type 'Mo K\a'
_diffrn_radiation_wavelength 0.7107
_diffrn_reflns_av_R_equivalents 0.159
_diffrn_reflns_limit_h_max 25
_diffrn_reflns_limit_h_min 0
_diffrn_reflns_limit_k_max 23
_diffrn_reflns_limit_k_min 0
_diffrn_reflns_limit_l_max 37
_diffrn_reflns_limit_l_min -39
_diffrn_reflns_number 64548
_diffrn_reflns_theta_full 27.48
_diffrn_reflns_theta_max 27.48
_exptl_absorpt_coefficient_mu 1.109
_exptl_absorpt_correction_type none
_exptl_crystal_colour colorless
_exptl_crystal_density_diffrn 1.198
_exptl_crystal_description unknown
_exptl_crystal_size_max 0.250
_exptl_crystal_size_mid 0.250
_exptl_crystal_size_min 0.100
_refine_diff_density_max 2.18
_refine_diff_density_min -0.65
_refine_ls_extinction_method none
_refine_ls_goodness_of_fit_ref 1.482
_refine_ls_hydrogen_treatment noref
_refine_ls_number_parameters 1108
_refine_ls_number_reflns 5712
_refine_ls_R_factor_gt 0.1130
_refine_ls_shift/su_max 0.2731
_refine_ls_structure_factor_coef Fsqd
_refine_ls_weighting_details 'w = 1/[\s^2^(Fo^2^) + (0.10000(Max(Fo^2^,0) + 2Fc^2^)/3)^2^]'
_refine_ls_weighting_scheme calc
_refine_ls_wR_factor_ref 0.2484
_reflns_number_gt 5712
_reflns_number_total 21959
_reflns_threshold_expression F^2^>2.0\s(F^2^)
_cod_data_source_file ja0036110_3.cif
_cod_data_source_block kumei
_cod_original_cell_volume 10153.8(8)
_cod_original_formula_sum 'C102 H140 B2 N2 O15 Sr2 '
_cod_database_code 4115454

loop_
_symmetry_equiv_pos_as_xyz
x,y,z
1/2-x,1/2+y,1/2-z
-x,-y,-z
1/2+x,1/2-y,1/2+z

loop_
_atom_site_label
_atom_site_type_symbol
_atom_site_fract_x
_atom_site_fract_y
_atom_site_fract_z
_atom_site_U_iso_or_equiv
_atom_site_adp_type
_atom_site_occupancy
_atom_site_calc_flag
Sr(1) Sr 0.3665(1) 0.0228(1) 0.61696(7) 0.0453(6) Uani 1.00 d
Sr(2) Sr 0.5563(1) 0.0746(1) 0.83544(6) 0.0401(6) Uani 1.00 d
O(1) O 0.3536(6) -0.0249(7) 0.6858(4) 0.044(4) Uani 1.00 d
O(2) O 0.2326(9) -0.003(1) 0.5669(6) 0.097(7) Uani 1.00 d
O(3) O 0.338(1) -0.1010(9) 0.5743(6) 0.079(6) Uani 1.00 d
O(4) O 0.4717(9) -0.0727(9) 0.6171(6) 0.077(6) Uani 1.00 d
O(5) O 0.5010(8) 0.0708(10) 0.6434(5) 0.065(5) Uani 1.00 d
O(6) O 0.3892(8) 0.1678(7) 0.6261(5) 0.056(5) Uani 1.00 d
O(7) O 0.3818(10) 0.0685(10) 0.5401(5) 0.095(7) Uani 1.00 d
O(8) O 0.6071(7) 0.0053(7) 0.7863(4) 0.047(4) Uani 1.00 d
O(9) O 0.5014(8) 0.2117(7) 0.8101(5) 0.058(5) Uani 1.00 d
O(10) O 0.4138(7) 0.1029(8) 0.8244(5) 0.057(5) Uani 1.00 d
O(11) O 0.4745(10) -0.0361(8) 0.8525(6) 0.077(6) Uani 1.00 d
O(12) O 0.6083(9) -0.0105(9) 0.9086(5) 0.076(6) Uani 1.00 d
O(13) O 0.6940(8) 0.0897(9) 0.8877(5) 0.070(6) Uani 1.00 d
O(14) O 0.554(1) 0.1546(9) 0.9062(5) 0.092(7) Uani 1.00 d
O(15) O 0.4708(8) 0.0499(8) 0.7466(5) 0.067(5) Uani 1.00 d
N(1) N 0.2590(10) 0.1059(9) 0.6358(6) 0.051(6) Uani 1.00 d
N(2) N 0.6432(8) 0.1704(8) 0.8040(5) 0.037(5) Uani 1.00 d
C(1) C 0.305(1) -0.028(1) 0.7081(6) 0.042(6) Uani 1.00 d
C(2) C 0.289(1) -0.094(1) 0.7290(7) 0.046(7) Uani 1.00 d
C(3) C 0.238(1) -0.090(1) 0.7540(7) 0.050(7) Uani 1.00 d
C(4) C 0.204(1) -0.025(1) 0.7591(7) 0.047(7) Uani 1.00 d
C(5) C 0.216(1) 0.037(1) 0.7349(7) 0.047(7) Uani 1.00 d
C(6) C 0.264(1) 0.036(1) 0.7092(6) 0.047(7) Uani 1.00 d
C(7) C 0.149(1) -0.024(1) 0.7865(8) 0.061(8) Uani 1.00 d
C(8) C 0.099(3) -0.076(4) 0.773(2) 0.45(5) Uani 1.00 d
C(9) C 0.190(4) -0.021(7) 0.834(2) 0.58(6) Uani 1.00 d
C(10) C 0.107(4) 0.048(3) 0.778(3) 0.34(5) Uani 1.00 d
C(11) C 0.327(1) -0.1687(10) 0.7256(7) 0.046(7) Uani 1.00 d
C(12) C 0.306(2) -0.231(1) 0.7556(10) 0.09(1) Uani 1.00 d
C(13) C 0.410(1) -0.160(1) 0.7438(7) 0.061(8) Uani 1.00 d
C(14) C 0.301(1) -0.193(1) 0.6759(8) 0.057(8) Uani 1.00 d
C(15) C 0.279(1) 0.106(1) 0.6882(8) 0.057(8) Uani 1.00 d
C(16) C 0.189(1) 0.077(1) 0.6151(8) 0.064(8) Uani 1.00 d
C(17) C 0.178(1) 0.049(1) 0.5658(9) 0.082(10) Uani 1.00 d
C(18) C 0.224(2) -0.048(2) 0.530(1) 0.14(2) Uani 1.00 d
C(19) C 0.276(2) -0.116(2) 0.544(1) 0.11(1) Uani 1.00 d
C(20) C 0.387(2) -0.160(1) 0.5799(10) 0.078(10) Uani 1.00 d
C(21) C 0.450(2) -0.144(2) 0.619(1) 0.10(1) Uani 1.00 d
C(22) C 0.541(1) -0.054(1) 0.6505(8) 0.063(8) Uani 1.00 d
C(23) C 0.559(1) 0.022(2) 0.6392(8) 0.072(9) Uani 1.00 d
C(24) C 0.515(1) 0.146(2) 0.6331(8) 0.075(10) Uani 1.00 d
C(25) C 0.460(2) 0.192(1) 0.6484(8) 0.074(9) Uani 1.00 d
C(26) C 0.336(1) 0.215(1) 0.6367(7) 0.063(8) Uani 1.00 d
C(27) C 0.262(1) 0.180(1) 0.6179(8) 0.071(8) Uani 1.00 d
C(28) C 0.511(1) 0.227(1) 0.5099(8) 0.058(9) Uani 1.00 d
C(29) C 0.564(1) 0.266(2) 0.5414(9) 0.09(1) Uani 1.00 d
C(30) C 0.632(2) 0.228(3) 0.5684(9) 0.13(2) Uani 1.00 d
C(31) C 0.627(3) 0.146(3) 0.556(2) 0.17(2) Uani 1.00 d
C(32) C 0.575(3) 0.122(4) 0.527(2) 0.19(3) Uani 1.00 d
C(33) C 0.370(1) 0.212(1) 0.4613(7) 0.052(7) Uani 1.00 d
C(34) C 0.369(2) 0.150(1) 0.4334(9) 0.08(1) Uani 1.00 d
C(35) C 0.308(2) 0.103(2) 0.4233(9) 0.11(1) Uani 1.00 d
C(36) C 0.250(2) 0.114(3) 0.440(1) 0.13(2) Uani 1.00 d
C(37) C 0.249(2) 0.168(2) 0.468(1) 0.11(1) Uani 1.00 d
C(38) C 0.307(1) 0.221(1) 0.4753(9) 0.075(9) Uani 1.00 d
C(39) C 0.521(1) 0.150(2) 0.507(1) 0.09(1) Uani 1.00 d
C(40) C 0.422(1) 0.343(1) 0.5010(8) 0.048(7) Uani 1.00 d
C(41) C 0.408(1) 0.342(2) 0.5423(9) 0.077(10) Uani 1.00 d
C(42) C 0.388(2) 0.403(2) 0.563(1) 0.12(1) Uani 1.00 d
C(43) C 0.387(2) 0.469(2) 0.548(1) 0.10(1) Uani 1.00 d
C(44) C 0.399(2) 0.475(1) 0.509(1) 0.10(1) Uani 1.00 d
C(45) C 0.418(1) 0.414(2) 0.4839(8) 0.066(8) Uani 1.00 d
C(46) C 0.460(1) 0.293(1) 0.4291(7) 0.047(7) Uani 1.00 d
C(47) C 0.413(1) 0.289(1) 0.3843(7) 0.050(7) Uani 1.00 d
C(48) C 0.429(1) 0.310(1) 0.3467(7) 0.062(8) Uani 1.00 d
C(49) C 0.494(2) 0.336(1) 0.3489(8) 0.068(9) Uani 1.00 d
C(50) C 0.546(1) 0.345(1) 0.3904(9) 0.064(9) Uani 1.00 d
C(51) C 0.526(1) 0.322(1) 0.4292(7) 0.053(8) Uani 1.00 d
C(52) C 0.659(1) 0.009(1) 0.7665(7) 0.052(7) Uani 1.00 d
C(53) C 0.699(1) -0.0538(9) 0.7601(7) 0.039(6) Uani 1.00 d
C(54) C 0.752(1) -0.045(1) 0.7383(7) 0.059(8) Uani 1.00 d
C(55) C 0.7696(9) 0.025(1) 0.7223(6) 0.038(6) Uani 1.00 d
C(56) C 0.731(1) 0.0855(9) 0.7303(6) 0.035(6) Uani 1.00 d
C(57) C 0.678(1) 0.079(1) 0.7507(6) 0.038(6) Uani 1.00 d
C(58) C 0.829(1) 0.033(1) 0.6999(7) 0.054(7) Uani 1.00 d
C(59) C 0.863(1) -0.041(1) 0.6909(9) 0.071(9) Uani 1.00 d
C(60) C 0.802(1) 0.072(1) 0.6552(7) 0.068(8) Uani 1.00 d
C(61) C 0.891(1) 0.079(2) 0.7311(8) 0.086(10) Uani 1.00 d
C(62) C 0.686(1) -0.132(1) 0.7796(8) 0.057(8) Uani 1.00 d
C(63) C 0.733(1) -0.193(1) 0.767(1) 0.09(1) Uani 1.00 d
C(64) C 0.608(1) -0.156(1) 0.7589(9) 0.071(9) Uani 1.00 d
C(65) C 0.703(2) -0.125(1) 0.8323(9) 0.09(1) Uani 1.00 d
C(66) C 0.6377(10) 0.1460(9) 0.7564(6) 0.036(6) Uani 1.00 d
C(67) C 0.620(1) 0.249(1) 0.8063(7) 0.056(8) Uani 1.00 d
C(68) C 0.540(1) 0.258(1) 0.7873(8) 0.061(8) Uani 1.00 d
C(69) C 0.424(1) 0.219(1) 0.7931(8) 0.069(9) Uani 1.00 d
C(70) C 0.392(1) 0.179(1) 0.8238(8) 0.062(8) Uani 1.00 d
C(71) C 0.377(1) 0.050(2) 0.8446(7) 0.075(9) Uani 1.00 d
C(72) C 0.398(1) -0.027(1) 0.8353(9) 0.080(10) Uani 1.00 d
C(73) C 0.496(2) -0.071(2) 0.892(1) 0.15(2) Uani 1.00 d
C(74) C 0.575(2) -0.079(1) 0.9123(8) 0.079(10) Uani 1.00 d
C(75) C 0.684(1) -0.007(2) 0.9356(8) 0.078(10) Uani 1.00 d
C(76) C 0.712(1) 0.068(2) 0.9356(8) 0.084(10) Uani 1.00 d
C(77) C 0.726(1) 0.157(1) 0.8823(7) 0.063(8) Uani 1.00 d
C(78) C 0.721(1) 0.169(1) 0.8338(7) 0.052(7) Uani 1.00 d
C(79) C 0.476(1) 0.302(1) 0.9509(8) 0.058(8) Uani 1.00 d
C(80) C 0.414(1) 0.330(2) 0.9195(9) 0.08(1) Uani 1.00 d
C(81) C 0.416(2) 0.365(1) 0.8797(8) 0.09(1) Uani 1.00 d
C(82) C 0.485(2) 0.372(1) 0.874(1) 0.09(1) Uani 1.00 d
C(83) C 0.547(2) 0.349(2) 0.905(1) 0.08(1) Uani 1.00 d
C(84) C 0.542(1) 0.316(1) 0.9414(8) 0.057(8) Uani 1.00 d
C(85) C 0.537(1) 0.195(1) 1.0138(7) 0.049(8) Uani 1.00 d
C(86) C 0.529(1) 0.120(1) 1.0032(8) 0.066(9) Uani 1.00 d
C(87) C 0.585(2) 0.072(1) 1.0152(10) 0.08(1) Uani 1.00 d
C(88) C 0.652(1) 0.088(1) 1.0378(9) 0.072(9) Uani 1.00 d
C(89) C 0.662(2) 0.167(1) 1.0482(10) 0.10(1) Uani 1.00 d
C(90) C 0.609(1) 0.214(1) 1.0386(9) 0.068(9) Uani 1.00 d
C(91) C 0.485(1) 0.322(1) 1.0414(8) 0.055(8) Uani 1.00 d
C(92) C 0.498(1) 0.302(1) 1.0873(9) 0.070(9) Uani 1.00 d
C(93) C 0.507(2) 0.352(2) 1.1211(9) 0.09(1) Uani 1.00 d
C(94) C 0.498(2) 0.425(2) 1.112(1) 0.09(1) Uani 1.00 d
C(95) C 0.484(1) 0.447(1) 1.0687(10) 0.069(9) Uani 1.00 d
C(96) C 0.479(1) 0.399(1) 1.0350(8) 0.057(8) Uani 1.00 d
C(97) C 0.387(1) 0.221(1) 0.9910(8) 0.062(8) Uani 1.00 d
C(98) C 0.346(1) 0.234(1) 1.0182(8) 0.061(8) Uani 1.00 d
C(99) C 0.280(2) 0.202(2) 1.012(1) 0.08(1) Uani 1.00 d
C(100) C 0.252(2) 0.158(2) 0.978(2) 0.11(2) Uani 1.00 d
C(101) C 0.288(2) 0.143(1) 0.948(1) 0.12(1) Uani 1.00 d
C(102) C 0.360(2) 0.179(2) 0.9544(9) 0.08(1) Uani 1.00 d
B(1) B 0.472(2) 0.260(1) 1.0000(9) 0.06(1) Uani 1.00 d
B(2) B 0.441(1) 0.266(1) 0.4766(8) 0.044(8) Uani 1.00 d
H(1) H 0.4957 0.4493 1.1323 0.1059 Uiso 1.00 calc
H(2) H 0.5066 0.3414 1.1425 0.1076 Uiso 1.00 calc
H(3) H 0.5036 0.2536 1.0966 0.0832 Uiso 1.00 calc
H(4) H 0.4853 0.4999 1.0602 0.0835 Uiso 1.00 calc
H(5) H 0.4711 0.4170 1.0080 0.0688 Uiso 1.00 calc
H(6) H 0.6201 0.2647 1.0409 0.0831 Uiso 1.00 calc
H(7) H 0.6971 0.1910 1.0657 0.1145 Uiso 1.00 calc
H(8) H 0.6834 0.0519 1.0382 0.0860 Uiso 1.00 calc
H(9) H 0.5873 0.0246 1.0126 0.0986 Uiso 1.00 calc
H(10) H 0.4879 0.1041 0.9864 0.0786 Uiso 1.00 calc
H(11) H 0.3594 0.2642 1.0467 0.0724 Uiso 1.00 calc
H(12) H 0.2546 0.2015 1.0328 0.0988 Uiso 1.00 calc
H(13) H 0.2107 0.1286 0.9781 0.1243 Uiso 1.00 calc
H(14) H 0.2699 0.1230 0.9256 0.1379 Uiso 1.00 calc
H(15) H 0.3844 0.1742 0.9297 0.1011 Uiso 1.00 calc
H(16) H 0.3787 0.3364 0.9300 0.0935 Uiso 1.00 calc
H(17) H 0.3762 0.3723 0.8650 0.1055 Uiso 1.00 calc
H(18) H 0.4966 0.3907 0.8574 0.1084 Uiso 1.00 calc
H(19) H 0.6006 0.3429 0.9055 0.1008 Uiso 1.00 calc
H(20) H 0.5939 0.2959 0.9626 0.0681 Uiso 1.00 calc
H(21) H 0.4142 0.2944 0.5525 0.0923 Uiso 1.00 calc
H(22) H 0.3638 0.4020 0.5851 0.1386 Uiso 1.00 calc
H(23) H 0.3641 0.5173 0.5603 0.1188 Uiso 1.00 calc
H(24) H 0.3999 0.5054 0.4944 0.1130 Uiso 1.00 calc
H(25) H 0.4309 0.4178 0.4557 0.0778 Uiso 1.00 calc
H(26) H 0.5570 0.3139 0.5413 0.1052 Uiso 1.00 calc
H(27) H 0.6826 0.1691 0.5874 0.2017 Uiso 1.00 calc
H(28) H 0.6662 0.2659 0.5878 0.1526 Uiso 1.00 calc
H(29) H 0.4847 0.1227 0.4817 0.1087 Uiso 1.00 calc
H(30) H 0.5619 0.0710 0.5061 0.2015 Uiso 1.00 calc
H(31) H 0.2968 0.2575 0.4909 0.0892 Uiso 1.00 calc
H(32) H 0.4155 0.1418 0.4186 0.0973 Uiso 1.00 calc
H(33) H 0.3157 0.0751 0.4050 0.1332 Uiso 1.00 calc
H(34) H 0.1939 0.1688 0.4773 0.1369 Uiso 1.00 calc
H(35) H 0.2141 0.0889 0.4382 0.1666 Uiso 1.00 calc
H(36) H 0.3751 0.2710 0.3868 0.0593 Uiso 1.00 calc
H(37) H 0.4041 0.3113 0.3226 0.0721 Uiso 1.00 calc
H(38) H 0.5205 0.3432 0.3333 0.0818 Uiso 1.00 calc
H(39) H 0.6053 0.3710 0.3939 0.0760 Uiso 1.00 calc
H(40) H 0.5542 0.3264 0.4522 0.0618 Uiso 1.00 calc
H(41) H 0.9081 0.0663 0.7608 0.1034 Uiso 1.00 calc
H(42) H 0.9284 0.0955 0.7159 0.1034 Uiso 1.00 calc
H(43) H 0.8748 0.1239 0.7386 0.1034 Uiso 1.00 calc
H(44) H 0.8178 -0.0699 0.6681 0.0852 Uiso 1.00 calc
H(45) H 0.9042 -0.0351 0.6753 0.0852 Uiso 1.00 calc
H(46) H 0.8778 -0.0727 0.7122 0.0852 Uiso 1.00 calc
H(47) H 0.7878 0.1194 0.6573 0.0811 Uiso 1.00 calc
H(48) H 0.8361 0.0771 0.6350 0.0811 Uiso 1.00 calc
H(49) H 0.7648 0.0450 0.6392 0.0811 Uiso 1.00 calc
H(50) H 0.6773 -0.1724 0.8402 0.1100 Uiso 1.00 calc
H(51) H 0.7450 -0.1318 0.8422 0.1100 Uiso 1.00 calc
H(52) H 0.6784 -0.0801 0.8457 0.1100 Uiso 1.00 calc
H(53) H 0.5691 -0.1263 0.7610 0.0848 Uiso 1.00 calc
H(54) H 0.5909 -0.1571 0.7298 0.0848 Uiso 1.00 calc
H(55) H 0.5954 -0.2002 0.7727 0.0848 Uiso 1.00 calc
H(56) H 0.7238 -0.2431 0.7796 0.1065 Uiso 1.00 calc
H(57) H 0.7137 -0.1762 0.7252 0.1065 Uiso 1.00 calc
H(58) H 0.7843 -0.1799 0.7807 0.1065 Uiso 1.00 calc
H(59) H 0.4245 -0.1964 0.7347 0.0720 Uiso 1.00 calc
H(60) H 0.4348 -0.1137 0.7291 0.0720 Uiso 1.00 calc
H(61) H 0.4236 -0.1522 0.7780 0.0720 Uiso 1.00 calc
H(62) H 0.2362 -0.1992 0.6632 0.0688 Uiso 1.00 calc
H(63) H 0.3135 -0.1545 0.6581 0.0688 Uiso 1.00 calc
H(64) H 0.3281 -0.2302 0.6737 0.0688 Uiso 1.00 calc
H(65) H 0.2553 -0.2380 0.7468 0.1061 Uiso 1.00 calc
H(66) H 0.3305 -0.2744 0.7538 0.1061 Uiso 1.00 calc
H(77) H 0.7413 0.1385 0.7200 0.0413 Uiso 1.00 calc
H(78) H 0.7664 -0.0851 0.7317 0.0683 Uiso 1.00 calc
H(79) H 0.1891 0.0806 0.7372 0.0564 Uiso 1.00 calc
H(80) H 0.2334 -0.1376 0.7697 0.0602 Uiso 1.00 calc
H(81) H 0.5823 0.1320 0.7417 0.0435 Uiso 1.00 calc
H(82) H 0.6516 0.1772 0.7408 0.0435 Uiso 1.00 calc
H(83) H 0.6397 0.2687 0.8406 0.0667 Uiso 1.00 calc
H(84) H 0.6419 0.2826 0.7910 0.0667 Uiso 1.00 calc
H(85) H 0.5252 0.2546 0.7578 0.0721 Uiso 1.00 calc
H(86) H 0.5369 0.3117 0.7917 0.0721 Uiso 1.00 calc
H(87) H 0.4073 0.2793 0.7985 0.0817 Uiso 1.00 calc
H(88) H 0.4068 0.1970 0.7662 0.0817 Uiso 1.00 calc
H(89) H 0.3360 0.1822 0.8091 0.0740 Uiso 1.00 calc
H(90) H 0.4117 0.2061 0.8567 0.0740 Uiso 1.00 calc
H(91) H 0.3942 0.0659 0.8815 0.0913 Uiso 1.00 calc
H(92) H 0.3253 0.0539 0.8288 0.0913 Uiso 1.00 calc
H(93) H 0.3900 -0.0419 0.8016 0.0996 Uiso 1.00 calc
H(94) H 0.3771 -0.0729 0.8499 0.0996 Uiso 1.00 calc
H(95) H 0.4756 -0.0720 0.8791 0.1582 Uiso 1.00 calc
H(97) H 0.5925 -0.1230 0.8917 0.0924 Uiso 1.00 calc
H(98) H 0.5746 -0.0952 0.9344 0.0924 Uiso 1.00 calc
H(99) H 0.7075 -0.0271 0.9682 0.0962 Uiso 1.00 calc
H(100) H 0.7253 -0.0342 0.9380 0.0962 Uiso 1.00 calc
H(101) H 0.7682 0.0693 0.9540 0.1005 Uiso 1.00 calc
H(102) H 0.6902 0.1077 0.9538 0.1005 Uiso 1.00 calc
H(103) H 0.6955 0.1987 0.8932 0.0755 Uiso 1.00 calc
H(104) H 0.7717 0.1541 0.9036 0.0755 Uiso 1.00 calc
H(105) H 0.7425 0.1367 0.8275 0.0615 Uiso 1.00 calc
H(106) H 0.7530 0.2162 0.8322 0.0615 Uiso 1.00 calc
H(107) H 0.3389 0.1214 0.6980 0.0682 Uiso 1.00 calc
H(108) H 0.2531 0.1499 0.6974 0.0682 Uiso 1.00 calc
H(109) H 0.2433 0.1852 0.5842 0.0854 Uiso 1.00 calc
H(110) H 0.2215 0.2132 0.6293 0.0854 Uiso 1.00 calc
H(111) H 0.3414 0.2160 0.6683 0.0748 Uiso 1.00 calc
H(112) H 0.3370 0.2692 0.6246 0.0748 Uiso 1.00 calc
H(113) H 0.4721 0.2346 0.6475 0.0870 Uiso 1.00 calc
H(114) H 0.4667 0.1865 0.6734 0.0870 Uiso 1.00 calc
H(115) H 0.5729 0.1537 0.6507 0.0895 Uiso 1.00 calc
H(116) H 0.5080 0.1501 0.6006 0.0895 Uiso 1.00 calc
H(117) H 0.5665 0.0272 0.6144 0.0860 Uiso 1.00 calc
H(118) H 0.6033 0.0434 0.6626 0.0860 Uiso 1.00 calc
H(119) H 0.5392 -0.0584 0.6832 0.0769 Uiso 1.00 calc
H(120) H 0.5771 -0.0864 0.6483 0.0769 Uiso 1.00 calc
H(121) H 0.4891 -0.1731 0.6172 0.1133 Uiso 1.00 calc
H(122) H 0.4401 -0.1516 0.6419 0.1133 Uiso 1.00 calc
H(123) H 0.3667 -0.2083 0.5836 0.0900 Uiso 1.00 calc
H(124) H 0.4003 -0.1708 0.5483 0.0900 Uiso 1.00 calc
H(125) H 0.2792 -0.1415 0.5212 0.1337 Uiso 1.00 calc
H(126) H 0.2411 -0.1603 0.5584 0.1337 Uiso 1.00 calc
H(127) H 0.1578 -0.0604 0.5212 0.1667 Uiso 1.00 calc
H(129) H 0.1861 0.0892 0.5446 0.0969 Uiso 1.00 calc
H(130) H 0.1246 0.0289 0.5542 0.0969 Uiso 1.00 calc
H(131) H 0.1861 0.0370 0.6306 0.0758 Uiso 1.00 calc
H(132) H 0.1477 0.1182 0.6173 0.0758 Uiso 1.00 calc
H(133) H 0.4785 -0.0424 0.9126 0.1725 Uiso 1.00 calc
H(134) H 0.3212 -0.2162 0.7873 0.1061 Uiso 1.00 calc
H(135) H 0.0541 -0.0461 0.7524 0.5871 Uiso 1.00 calc
H(136) H 0.1094 -0.1087 0.7525 0.5871 Uiso 1.00 calc
H(137) H 0.0844 -0.0956 0.7955 0.5871 Uiso 1.00 calc
H(138) H 0.2344 -0.0232 0.5060 0.1667 Uiso 1.00 calc
H(139) H 0.6698 0.1184 0.5753 0.2064 Uiso 1.00 calc
H(140) H 0.1125 0.0653 0.8128 0.3368 Uiso 1.00 calc
H(141) H 0.1380 0.0852 0.7708 0.3368 Uiso 1.00 calc
H(142) H 0.0644 0.0455 0.7639 0.3368 Uiso 1.00 calc
H(143) H 0.1585 -0.0338 0.8529 0.5081 Uiso 1.00 calc
H(144) H 0.2265 -0.0614 0.8409 0.5081 Uiso 1.00 calc
H(145) H 0.2123 0.0233 0.8432 0.5081 Uiso 1.00 calc

loop_
_atom_site_aniso_label
_atom_site_aniso_U_11
_atom_site_aniso_U_22
_atom_site_aniso_U_33
_atom_site_aniso_U_12
_atom_site_aniso_U_13
_atom_site_aniso_U_23
Sr(1) 0.049(1) 0.045(1) 0.045(1) 0.002(1) 0.018(1) 0.002(1)
Sr(2) 0.041(1) 0.040(1) 0.041(1) -0.003(1) 0.0147(10) -0.001(1)
O(1) 0.034(8) 0.053(8) 0.045(8) -0.002(7) 0.010(7) 0.009(7)
O(2) 0.06(1) 0.13(2) 0.09(1) 0.01(1) 0.01(1) -0.04(1)
O(3) 0.07(1) 0.06(1) 0.09(1) 0.00(1) 0.00(1) -0.013(10)
O(4) 0.08(1) 0.06(1) 0.09(1) 0.01(1) 0.03(1) 0.01(1)
O(5) 0.05(1) 0.10(1) 0.052(10) -0.01(1) 0.025(8) -0.007(10)
O(6) 0.05(1) 0.044(8) 0.060(10) -0.012(8) 0.004(8) -0.003(7)
O(7) 0.12(2) 0.11(1) 0.05(1) -0.03(1) 0.02(1) 0.01(1)
O(8) 0.037(9) 0.049(9) 0.059(9) 0.005(7) 0.020(8) -0.009(7)
O(9) 0.06(1) 0.048(9) 0.07(1) 0.001(8) 0.025(9) -0.003(8)
O(10) 0.043(10) 0.059(10) 0.07(1) 0.000(8) 0.024(9) 0.012(8)
O(11) 0.08(1) 0.06(1) 0.09(1) 0.003(10) 0.03(1) 0.037(10)
O(12) 0.07(1) 0.07(1) 0.08(1) 0.020(9) 0.01(1) 0.035(9)
O(13) 0.05(1) 0.10(1) 0.06(1) -0.033(10) 0.012(8) 0.011(9)
O(14) 0.14(2) 0.08(1) 0.05(1) 0.03(1) 0.02(1) -0.012(9)
O(15) 0.06(1) 0.08(1) 0.063(10) 0.004(8) 0.019(9) -0.027(8)
N(1) 0.06(1) 0.05(1) 0.05(1) 0.001(9) 0.02(1) 0.001(9)
N(2) 0.03(1) 0.028(9) 0.05(1) 0.003(7) 0.009(9) -0.008(7)
C(1) 0.05(1) 0.03(1) 0.04(1) -0.01(1) 0.01(1) -0.01(1)
C(2) 0.03(1) 0.06(2) 0.04(1) -0.01(1) 0.01(1) 0.00(1)
C(3) 0.04(1) 0.07(2) 0.03(1) 0.00(1) 0.01(1) -0.01(1)
C(4) 0.04(1) 0.06(1) 0.04(1) -0.01(1) 0.01(1) 0.00(1)
C(5) 0.05(1) 0.05(1) 0.04(1) 0.00(1) 0.01(1) -0.01(1)
C(6) 0.05(1) 0.05(1) 0.04(1) -0.01(1) 0.01(1) -0.01(1)
C(7) 0.06(2) 0.06(1) 0.06(2) -0.01(1) 0.03(1) -0.01(1)
C(8) 0.36(8) 0.6(1) 0.6(1) -0.39(8) 0.47(9) -0.5(1)
C(9) 0.31(8) 1.3(2) 0.22(6) -0.5(1) 0.24(6) -0.5(1)
C(10) 0.37(9) 0.15(4) 0.7(1) 0.10(5) 0.5(1) 0.07(6)
C(11) 0.05(2) 0.03(1) 0.05(1) 0.02(1) 0.01(1) 0.01(1)
C(12) 0.10(2) 0.06(2) 0.12(2) 0.00(2) 0.04(2) 0.02(2)
C(13) 0.05(2) 0.06(1) 0.06(2) 0.01(1) 0.00(1) 0.00(1)
C(14) 0.05(2) 0.04(1) 0.07(2) 0.01(1) 0.01(1) -0.02(1)
C(15) 0.07(2) 0.02(1) 0.08(2) 0.01(1) 0.02(1) 0.00(1)
C(16) 0.03(1) 0.08(2) 0.07(2) 0.01(1) -0.01(1) 0.00(1)
C(17) 0.04(2) 0.10(2) 0.09(2) 0.02(1) 0.00(1) -0.02(2)
C(18) 0.10(3) 0.19(4) 0.12(3) 0.00(3) 0.00(2) -0.06(3)
C(19) 0.15(4) 0.11(3) 0.11(3) 0.02(3) 0.08(3) -0.03(2)
C(20) 0.09(2) 0.05(1) 0.12(2) 0.02(1) 0.07(2) -0.01(2)
C(21) 0.06(2) 0.10(2) 0.11(2) -0.01(2) -0.01(2) -0.03(2)
C(22) 0.04(2) 0.08(2) 0.07(2) 0.00(1) 0.01(1) -0.01(1)
C(23) 0.04(2) 0.11(2) 0.06(2) -0.02(2) 0.01(1) -0.01(2)
C(24) 0.06(2) 0.11(2) 0.05(2) -0.04(2) 0.02(1) 0.00(2)
C(25) 0.09(2) 0.08(2) 0.05(2) -0.02(2) 0.01(2) 0.02(1)
C(26) 0.11(2) 0.04(1) 0.04(1) 0.03(1) 0.02(1) 0.03(1)
C(27) 0.05(2) 0.05(1) 0.09(2) 0.01(1) -0.01(1) 0.02(1)
C(28) 0.06(2) 0.07(2) 0.05(2) 0.03(1) 0.02(1) 0.02(1)
C(29) 0.06(2) 0.15(3) 0.05(2) -0.02(2) 0.00(2) 0.03(2)
C(30) 0.04(2) 0.26(5) 0.06(2) -0.03(3) -0.03(2) 0.05(3)
C(31) 0.17(5) 0.20(5) 0.18(5) 0.16(4) 0.13(4) 0.17(4)
C(32) 0.13(5) 0.35(8) 0.09(4) -0.05(5) 0.04(3) -0.03(4)
C(33) 0.03(1) 0.04(1) 0.07(2) 0.00(1) 0.00(1) 0.01(1)
C(34) 0.10(2) 0.05(2) 0.09(2) -0.01(2) 0.03(2) 0.00(1)
C(35) 0.16(4) 0.07(2) 0.06(2) -0.03(2) -0.01(2) 0.02(1)
C(36) 0.06(2) 0.24(5) 0.08(3) -0.05(3) 0.01(2) 0.07(3)
C(37) 0.08(2) 0.16(3) 0.09(3) -0.05(2) 0.03(2) -0.02(2)
C(38) 0.05(2) 0.10(2) 0.09(2) 0.02(2) 0.03(2) 0.03(2)
C(39) 0.04(2) 0.15(3) 0.08(2) 0.05(2) 0.00(2) 0.04(2)
C(40) 0.03(1) 0.06(2) 0.05(2) 0.00(1) 0.01(1) -0.01(1)
C(41) 0.07(2) 0.11(2) 0.06(2) -0.01(2) 0.02(2) 0.00(2)
C(42) 0.16(4) 0.09(2) 0.12(3) 0.03(2) 0.08(3) -0.03(2)
C(43) 0.11(3) 0.10(3) 0.08(2) -0.01(2) 0.04(2) -0.04(2)
C(44) 0.11(3) 0.04(1) 0.12(3) 0.02(2) 0.00(2) 0.00(2)
C(45) 0.04(1) 0.09(2) 0.06(2) -0.01(1) 0.00(1) -0.01(1)
C(46) 0.05(2) 0.03(1) 0.07(2) 0.00(1) 0.04(1) -0.01(1)
C(47) 0.03(1) 0.09(2) 0.03(1) 0.01(1) -0.01(1) -0.01(1)
C(48) 0.03(1) 0.13(2) 0.02(1) 0.01(1) -0.01(1) 0.02(1)
C(49) 0.09(2) 0.07(2) 0.06(2) 0.00(2) 0.04(2) 0.03(1)
C(50) 0.05(2) 0.07(2) 0.07(2) -0.01(1) 0.02(2) -0.01(1)
C(51) 0.07(2) 0.04(1) 0.05(1) 0.01(1) 0.03(1) 0.01(1)
C(52) 0.03(1) 0.08(2) 0.03(1) -0.01(1) -0.02(1) -0.01(1)
C(53) 0.04(1) 0.02(1) 0.06(1) -0.005(9) 0.02(1) -0.006(9)
C(54) 0.07(2) 0.05(1) 0.07(2) 0.02(1) 0.02(1) -0.01(1)
C(55) 0.02(1) 0.05(1) 0.04(1) -0.01(1) -0.009(9) -0.01(1)
C(56) 0.03(1) 0.04(1) 0.03(1) 0.007(10) -0.002(10) -0.004(9)
C(57) 0.04(1) 0.04(1) 0.03(1) 0.01(1) 0.012(10) -0.01(1)
C(58) 0.05(1) 0.07(2) 0.04(1) -0.01(1) 0.01(1) -0.01(1)
C(59) 0.07(2) 0.05(1) 0.11(2) 0.00(1) 0.05(2) -0.01(1)
C(60) 0.07(2) 0.08(2) 0.05(1) 0.01(1) 0.01(1) 0.01(1)
C(61) 0.05(2) 0.12(2) 0.08(2) 0.00(2) 0.01(1) -0.02(2)
C(62) 0.08(2) 0.04(1) 0.06(2) 0.03(1) 0.03(1) 0.01(1)
C(63) 0.07(2) 0.04(1) 0.18(3) 0.00(1) 0.05(2) 0.01(2)
C(64) 0.04(2) 0.05(1) 0.12(2) -0.01(1) 0.02(2) 0.00(1)
C(65) 0.11(2) 0.08(2) 0.07(2) 0.01(2) 0.01(2) 0.01(2)
C(66) 0.04(1) 0.03(1) 0.04(1) -0.016(9) 0.03(1) -0.007(9)
C(67) 0.06(2) 0.05(1) 0.06(2) -0.01(1) 0.02(1) -0.01(1)
C(68) 0.10(2) 0.04(1) 0.07(2) 0.01(1) 0.05(2) -0.01(1)
C(69) 0.05(2) 0.10(2) 0.05(2) 0.03(1) 0.00(1) -0.01(1)
C(70) 0.03(1) 0.07(2) 0.07(2) 0.02(1) 0.01(1) 0.00(1)
C(71) 0.05(2) 0.12(2) 0.04(1) -0.01(2) -0.01(1) 0.00(1)
C(72) 0.06(2) 0.07(2) 0.09(2) -0.03(2) 0.00(2) -0.03(2)
C(73) 0.12(3) 0.12(3) 0.16(4) -0.04(3) -0.02(3) 0.07(3)
C(74) 0.09(2) 0.07(2) 0.07(2) 0.01(2) 0.02(2) 0.04(1)
C(75) 0.07(2) 0.10(2) 0.06(2) 0.03(2) 0.01(2) 0.03(1)
C(76) 0.07(2) 0.11(2) 0.05(2) -0.04(2) -0.01(1) 0.03(2)
C(77) 0.04(1) 0.10(2) 0.04(1) -0.02(1) 0.01(1) 0.00(1)
C(78) 0.04(1) 0.05(1) 0.06(2) -0.02(1) 0.00(1) -0.01(1)
C(79) 0.09(2) 0.04(1) 0.05(2) 0.02(1) 0.02(2) -0.02(1)
C(80) 0.07(2) 0.12(2) 0.06(2) -0.02(2) 0.02(2) -0.03(2)
C(81) 0.16(3) 0.05(1) 0.04(2) 0.00(2) 0.00(2) -0.01(1)
C(82) 0.17(4) 0.06(2) 0.08(2) -0.06(2) 0.10(3) -0.04(2)
C(83) 0.08(2) 0.08(2) 0.09(2) 0.00(2) 0.04(2) -0.02(2)
C(84) 0.07(2) 0.05(1) 0.07(2) -0.02(1) 0.05(2) 0.00(1)
C(85) 0.07(2) 0.04(1) 0.05(1) 0.01(1) 0.03(1) 0.00(1)
C(86) 0.08(2) 0.04(1) 0.08(2) 0.00(1) 0.02(2) -0.01(1)
C(87) 0.10(2) 0.04(1) 0.11(2) 0.04(2) 0.06(2) 0.00(2)
C(88) 0.05(2) 0.08(2) 0.08(2) 0.01(2) 0.02(2) 0.00(2)
C(89) 0.08(2) 0.06(2) 0.12(2) 0.03(2) -0.01(2) -0.02(2)
C(90) 0.07(2) 0.05(1) 0.08(2) 0.00(1) 0.01(2) -0.01(1)
C(91) 0.04(1) 0.05(1) 0.07(2) -0.01(1) 0.02(1) -0.01(1)
C(92) 0.10(2) 0.06(2) 0.05(2) 0.00(1) 0.03(2) 0.01(1)
C(93) 0.16(3) 0.09(2) 0.07(2) -0.01(2) 0.07(2) -0.02(2)
C(94) 0.13(3) 0.06(2) 0.10(2) 0.00(2) 0.06(2) -0.01(2)
C(95) 0.06(2) 0.07(2) 0.08(2) 0.00(1) 0.02(2) -0.03(2)
C(96) 0.06(2) 0.04(1) 0.07(2) 0.01(1) 0.01(1) 0.00(1)
C(97) 0.07(2) 0.06(2) 0.05(2) 0.00(1) 0.01(2) -0.01(1)
C(98) 0.04(2) 0.07(2) 0.07(2) 0.02(1) 0.01(1) 0.03(1)
C(99) 0.10(3) 0.06(2) 0.10(3) 0.02(2) 0.05(2) 0.02(2)
C(100) 0.08(3) 0.07(2) 0.20(4) 0.02(2) 0.09(3) 0.02(2)
C(101) 0.10(3) 0.04(2) 0.17(3) -0.02(2) -0.04(2) -0.01(2)
C(102) 0.10(2) 0.08(2) 0.07(2) 0.00(2) 0.02(2) 0.01(2)
B(1) 0.09(2) 0.05(2) 0.06(2) 0.00(2) 0.04(2) 0.01(1)
B(2) 0.03(2) 0.07(2) 0.03(1) 0.01(1) 0.00(1) 0.01(1)

loop_
_atom_type_symbol
_atom_type_description
_atom_type_scat_dispersion_real
_atom_type_scat_dispersion_imag
_atom_type_scat_source
C C 0.003 0.002
;International Tables for Crystallography
(1992, Vol. C, Tables 4.2.6.8 and 6.1.1.1)
;
H H 0.000 0.000
;International Tables for Crystallography
(1992, Vol. C, Table 6.1.1.2)
;
O O 0.011 0.006
;International Tables for Crystallography
(1992, Vol. C, Tables 4.2.6.8 and 6.1.1.1)
;
N N 0.006 0.003
;International Tables for Crystallography
(1992, Vol. C, Tables 4.2.6.8 and 6.1.1.1)
;
B B 0.001 0.001
;International Tables for Crystallography
(1992, Vol. C, Tables 4.2.6.8 and 6.1.1.1)
;
Sr Sr -1.531 3.250
;International Tables for Crystallography
(1992, Vol. C, Tables 4.2.6.8 and 6.1.1.1)
;

loop_
_geom_angle_atom_site_label_1
_geom_angle_atom_site_label_2
_geom_angle_atom_site_label_3
_geom_angle
_geom_angle_site_symmetry_2
_geom_angle_site_symmetry_3
_geom_angle_publ_flag
O(1) Sr(1) O(2) 96.1(5) 1_555 1_555 yes
O(1) Sr(1) O(3) 94.4(5) 1_555 1_555 yes
O(1) Sr(1) O(4) 92.9(5) 1_555 1_555 yes
O(1) Sr(1) O(5) 101.8(4) 1_555 1_555 yes
O(1) Sr(1) O(6) 108.8(4) 1_555 1_555 yes
O(1) Sr(1) O(7) 177.1(5) 1_555 1_555 yes
O(1) Sr(1) N(1) 73.8(5) 1_555 1_555 yes
O(2) Sr(1) O(3) 61.6(6) 1_555 1_555 yes
O(2) Sr(1) O(4) 120.7(6) 1_555 1_555 yes
O(2) Sr(1) O(5) 161.9(5) 1_555 1_555 yes
O(2) Sr(1) O(6) 109.7(5) 1_555 1_555 yes
O(2) Sr(1) O(7) 83.5(6) 1_555 1_555 yes
O(2) Sr(1) N(1) 62.6(5) 1_555 1_555 yes
O(3) Sr(1) O(4) 59.3(6) 1_555 1_555 yes
O(3) Sr(1) O(5) 119.0(5) 1_555 1_555 yes
O(3) Sr(1) O(6) 156.3(5) 1_555 1_555 yes
O(3) Sr(1) O(7) 82.9(6) 1_555 1_555 yes
O(3) Sr(1) N(1) 121.0(6) 1_555 1_555 yes
O(4) Sr(1) O(5) 61.5(5) 1_555 1_555 yes
O(4) Sr(1) O(6) 122.1(5) 1_555 1_555 yes
O(4) Sr(1) O(7) 84.8(5) 1_555 1_555 yes
O(4) Sr(1) N(1) 166.7(5) 1_555 1_555 yes
O(5) Sr(1) O(6) 61.8(5) 1_555 1_555 yes
O(5) Sr(1) O(7) 78.7(5) 1_555 1_555 yes
O(5) Sr(1) N(1) 120.0(5) 1_555 1_555 yes
O(6) Sr(1) O(7) 74.0(5) 1_555 1_555 yes
O(6) Sr(1) N(1) 63.8(5) 1_555 1_555 yes
O(7) Sr(1) N(1) 108.5(5) 1_555 1_555 yes
O(8) Sr(2) O(9) 119.8(4) 1_555 1_555 yes
O(8) Sr(2) O(10) 127.9(4) 1_555 1_555 yes
O(8) Sr(2) O(11) 96.7(5) 1_555 1_555 yes
O(8) Sr(2) O(12) 96.2(5) 1_555 1_555 yes
O(8) Sr(2) O(13) 84.5(5) 1_555 1_555 yes
O(8) Sr(2) O(14) 157.6(5) 1_555 1_555 yes
O(8) Sr(2) O(15) 62.2(4) 1_555 1_555 yes
O(8) Sr(2) N(2) 72.3(4) 1_555 1_555 yes
O(9) Sr(2) O(10) 59.8(4) 1_555 1_555 yes
O(9) Sr(2) O(11) 121.6(5) 1_555 1_555 yes
O(9) Sr(2) O(12) 141.8(5) 1_555 1_555 yes
O(9) Sr(2) O(13) 108.4(5) 1_555 1_555 yes
O(9) Sr(2) O(14) 68.5(4) 1_555 1_555 yes
O(9) Sr(2) O(15) 78.2(4) 1_555 1_555 yes
O(9) Sr(2) N(2) 64.2(4) 1_555 1_555 yes
O(10) Sr(2) O(11) 61.8(5) 1_555 1_555 yes
O(10) Sr(2) O(12) 109.1(5) 1_555 1_555 yes
O(10) Sr(2) O(13) 147.6(5) 1_555 1_555 yes
O(10) Sr(2) O(14) 74.5(5) 1_555 1_555 yes
O(10) Sr(2) O(15) 67.7(4) 1_555 1_555 yes
O(10) Sr(2) N(2) 122.6(4) 1_555 1_555 yes
O(11) Sr(2) O(12) 60.5(5) 1_555 1_555 yes
O(11) Sr(2) O(13) 119.9(5) 1_555 1_555 yes
O(11) Sr(2) O(14) 95.0(5) 1_555 1_555 yes
O(11) Sr(2) O(15) 81.8(5) 1_555 1_555 yes
O(11) Sr(2) N(2) 168.6(5) 1_555 1_555 yes
O(12) Sr(2) O(13) 59.7(5) 1_555 1_555 yes
O(12) Sr(2) O(14) 73.2(5) 1_555 1_555 yes
O(12) Sr(2) O(15) 134.7(5) 1_555 1_555 yes
O(12) Sr(2) N(2) 122.3(5) 1_555 1_555 yes
O(13) Sr(2) O(14) 73.2(5) 1_555 1_555 yes
O(13) Sr(2) O(15) 143.1(4) 1_555 1_555 yes
O(13) Sr(2) N(2) 62.9(4) 1_555 1_555 yes
O(14) Sr(2) O(15) 138.6(5) 1_555 1_555 yes
O(14) Sr(2) N(2) 96.3(5) 1_555 1_555 yes
O(15) Sr(2) N(2) 90.4(4) 1_555 1_555 yes
Sr(1) O(1) C(1) 139(1) 1_555 1_555 yes
Sr(1) O(2) C(17) 120(1) 1_555 1_555 yes
Sr(1) O(2) C(18) 116(1) 1_555 1_555 yes
C(17) O(2) C(18) 118(2) 1_555 1_555 yes
Sr(1) O(3) C(19) 123(1) 1_555 1_555 yes
Sr(1) O(3) C(20) 124(1) 1_555 1_555 yes
C(19) O(3) C(20) 112(2) 1_555 1_555 yes
Sr(1) O(4) C(21) 111(1) 1_555 1_555 yes
Sr(1) O(4) C(22) 113(1) 1_555 1_555 yes
C(21) O(4) C(22) 114(2) 1_555 1_555 yes
Sr(1) O(5) C(23) 119(1) 1_555 1_555 yes
Sr(1) O(5) C(24) 118(1) 1_555 1_555 yes
C(23) O(5) C(24) 109(1) 1_555 1_555 yes
Sr(1) O(6) C(25) 117(1) 1_555 1_555 yes
Sr(1) O(6) C(26) 119(1) 1_555 1_555 yes
C(25) O(6) C(26) 111(1) 1_555 1_555 yes
Sr(2) O(8) C(52) 140(1) 1_555 1_555 yes
Sr(2) O(9) C(68) 116(1) 1_555 1_555 yes
Sr(2) O(9) C(69) 117(1) 1_555 1_555 yes
C(68) O(9) C(69) 114(1) 1_555 1_555 yes
Sr(2) O(10) C(70) 117(1) 1_555 1_555 yes
Sr(2) O(10) C(71) 115(1) 1_555 1_555 yes
C(70) O(10) C(71) 117(1) 1_555 1_555 yes
Sr(2) O(11) C(72) 116(1) 1_555 1_555 yes
Sr(2) O(11) C(73) 119(1) 1_555 1_555 yes
C(72) O(11) C(73) 113(2) 1_555 1_555 yes
Sr(2) O(12) C(74) 120(1) 1_555 1_555 yes
Sr(2) O(12) C(75) 121(1) 1_555 1_555 yes
C(74) O(12) C(75) 113(1) 1_555 1_555 yes
Sr(2) O(13) C(76) 118(1) 1_555 1_555 yes
Sr(2) O(13) C(77) 114(1) 1_555 1_555 yes
C(76) O(13) C(77) 111(1) 1_555 1_555 yes
Sr(1) N(1) C(15) 104(1) 1_555 1_555 yes
Sr(1) N(1) C(16) 113(1) 1_555 1_555 yes
Sr(1) N(1) C(27) 107(1) 1_555 1_555 yes
C(15) N(1) C(16) 112(1) 1_555 1_555 yes
C(15) N(1) C(27) 111(1) 1_555 1_555 yes
C(16) N(1) C(27) 107(1) 1_555 1_555 yes
Sr(2) N(2) C(66) 106.4(9) 1_555 1_555 yes
Sr(2) N(2) C(67) 110(1) 1_555 1_555 yes
Sr(2) N(2) C(78) 112(1) 1_555 1_555 yes
C(66) N(2) C(67) 112(1) 1_555 1_555 yes
C(66) N(2) C(78) 110(1) 1_555 1_555 yes
C(67) N(2) C(78) 104(1) 1_555 1_555 yes
O(1) C(1) C(2) 123(1) 1_555 1_555 yes
O(1) C(1) C(6) 118(1) 1_555 1_555 yes
C(2) C(1) C(6) 117(1) 1_555 1_555 yes
C(1) C(2) C(3) 118(1) 1_555 1_555 yes
C(1) C(2) C(11) 121(1) 1_555 1_555 yes
C(3) C(2) C(11) 120(1) 1_555 1_555 yes
C(2) C(3) C(4) 123(1) 1_555 1_555 yes
C(3) C(4) C(5) 116(1) 1_555 1_555 yes
C(3) C(4) C(7) 120(1) 1_555 1_555 yes
C(5) C(4) C(7) 123(1) 1_555 1_555 yes
C(4) C(5) C(6) 122(1) 1_555 1_555 yes
C(1) C(6) C(5) 120(1) 1_555 1_555 yes
C(1) C(6) C(15) 119(1) 1_555 1_555 yes
C(5) C(6) C(15) 119(1) 1_555 1_555 yes
C(4) C(7) C(8) 112(2) 1_555 1_555 yes
C(4) C(7) C(9) 107(2) 1_555 1_555 yes
C(4) C(7) C(10) 109(2) 1_555 1_555 yes
C(8) C(7) C(9) 118(5) 1_555 1_555 yes
C(8) C(7) C(10) 104(4) 1_555 1_555 yes
C(9) C(7) C(10) 104(4) 1_555 1_555 yes
C(2) C(11) C(12) 111(1) 1_555 1_555 yes
C(2) C(11) C(13) 111(1) 1_555 1_555 yes
C(2) C(11) C(14) 107(1) 1_555 1_555 yes
C(12) C(11) C(13) 106(1) 1_555 1_555 yes
C(12) C(11) C(14) 108(1) 1_555 1_555 yes
C(13) C(11) C(14) 112(1) 1_555 1_555 yes
N(1) C(15) C(6) 115(1) 1_555 1_555 yes
N(1) C(16) C(17) 112(1) 1_555 1_555 yes
O(2) C(17) C(16) 108(2) 1_555 1_555 yes
O(2) C(18) C(19) 109(2) 1_555 1_555 yes
O(3) C(19) C(18) 114(2) 1_555 1_555 yes
O(3) C(20) C(21) 109(2) 1_555 1_555 yes
O(4) C(21) C(20) 110(2) 1_555 1_555 yes
O(4) C(22) C(23) 106(1) 1_555 1_555 yes
O(5) C(23) C(22) 106(1) 1_555 1_555 yes
O(5) C(24) C(25) 103(1) 1_555 1_555 yes
O(6) C(25) C(24) 110(1) 1_555 1_555 yes
O(6) C(26) C(27) 109(1) 1_555 1_555 yes
N(1) C(27) C(26) 111(1) 1_555 1_555 yes
C(29) C(28) C(39) 117(2) 1_555 1_555 yes
C(29) C(28) B(2) 121(2) 1_555 1_555 yes
C(39) C(28) B(2) 120(2) 1_555 1_555 yes
C(28) C(29) C(30) 120(3) 1_555 1_555 yes
C(29) C(30) C(31) 108(2) 1_555 1_555 yes
C(30) C(31) C(32) 120(4) 1_555 1_555 yes
C(31) C(32) C(39) 132(7) 1_555 1_555 yes
C(34) C(33) C(38) 114(2) 1_555 1_555 yes
C(34) C(33) B(2) 120(2) 1_555 1_555 yes
C(38) C(33) B(2) 124(2) 1_555 1_555 yes
C(33) C(34) C(35) 117(2) 1_555 1_555 yes
C(34) C(35) C(36) 123(3) 1_555 1_555 yes
C(35) C(36) C(37) 121(3) 1_555 1_555 yes
C(36) C(37) C(38) 116(3) 1_555 1_555 yes
C(33) C(38) C(37) 125(2) 1_555 1_555 yes
C(28) C(39) C(32) 120(4) 1_555 1_555 yes
C(41) C(40) C(45) 111(2) 1_555 1_555 yes
C(41) C(40) B(2) 122(2) 1_555 1_555 yes
C(45) C(40) B(2) 126(2) 1_555 1_555 yes
C(40) C(41) C(42) 125(2) 1_555 1_555 yes
C(41) C(42) C(43) 123(3) 1_555 1_555 yes
C(42) C(43) C(44) 115(3) 1_555 1_555 yes
C(43) C(44) C(45) 124(2) 1_555 1_555 yes
C(40) C(45) C(44) 119(2) 1_555 1_555 yes
C(47) C(46) C(51) 110(1) 1_555 1_555 yes
C(47) C(46) B(2) 125(1) 1_555 1_555 yes
C(51) C(46) B(2) 123(1) 1_555 1_555 yes
C(46) C(47) C(48) 125(1) 1_555 1_555 yes
C(47) C(48) C(49) 121(2) 1_555 1_555 yes
C(48) C(49) C(50) 120(2) 1_555 1_555 yes
C(49) C(50) C(51) 116(2) 1_555 1_555 yes
C(46) C(51) C(50) 126(2) 1_555 1_555 yes
O(8) C(52) C(53) 122(1) 1_555 1_555 yes
O(8) C(52) C(57) 120(1) 1_555 1_555 yes
C(53) C(52) C(57) 117(1) 1_555 1_555 yes
C(52) C(53) C(54) 118(1) 1_555 1_555 yes
C(52) C(53) C(62) 121(1) 1_555 1_555 yes
C(54) C(53) C(62) 119(1) 1_555 1_555 yes
C(53) C(54) C(55) 123(1) 1_555 1_555 yes
C(54) C(55) C(56) 115(1) 1_555 1_555 yes
C(54) C(55) C(58) 121(1) 1_555 1_555 yes
C(56) C(55) C(58) 122(1) 1_555 1_555 yes
C(55) C(56) C(57) 122(1) 1_555 1_555 yes
C(52) C(57) C(56) 122(1) 1_555 1_555 yes
C(52) C(57) C(66) 118(1) 1_555 1_555 yes
C(56) C(57) C(66) 119(1) 1_555 1_555 yes
C(55) C(58) C(59) 114(1) 1_555 1_555 yes
C(55) C(58) C(60) 110(1) 1_555 1_555 yes
C(55) C(58) C(61) 109(1) 1_555 1_555 yes
C(59) C(58) C(60) 107(1) 1_555 1_555 yes
C(59) C(58) C(61) 106(1) 1_555 1_555 yes
C(60) C(58) C(61) 108(1) 1_555 1_555 yes
C(53) C(62) C(63) 111(1) 1_555 1_555 yes
C(53) C(62) C(64) 110(1) 1_555 1_555 yes
C(53) C(62) C(65) 108(1) 1_555 1_555 yes
C(63) C(62) C(64) 106(1) 1_555 1_555 yes
C(63) C(62) C(65) 111(2) 1_555 1_555 yes
C(64) C(62) C(65) 109(2) 1_555 1_555 yes
N(2) C(66) C(57) 117(1) 1_555 1_555 yes
N(2) C(67) C(68) 112(1) 1_555 1_555 yes
O(9) C(68) C(67) 112(1) 1_555 1_555 yes
O(9) C(69) C(70) 108(1) 1_555 1_555 yes
O(10) C(70) C(69) 107(1) 1_555 1_555 yes
O(10) C(71) C(72) 109(2) 1_555 1_555 yes
O(11) C(72) C(71) 110(1) 1_555 1_555 yes
O(11) C(73) C(74) 116(2) 1_555 1_555 yes
O(12) C(74) C(73) 108(2) 1_555 1_555 yes
O(12) C(75) C(76) 110(1) 1_555 1_555 yes
O(13) C(76) C(75) 105(1) 1_555 1_555 yes
O(13) C(77) C(78) 109(1) 1_555 1_555 yes
N(2) C(78) C(77) 111(1) 1_555 1_555 yes
C(80) C(79) C(84) 116(2) 1_555 1_555 yes
C(80) C(79) B(1) 121(2) 1_555 1_555 yes
C(84) C(79) B(1) 122(2) 1_555 1_555 yes
C(79) C(80) C(81) 122(2) 1_555 1_555 yes
C(80) C(81) C(82) 115(2) 1_555 1_555 yes
C(81) C(82) C(83) 124(2) 1_555 1_555 yes
C(82) C(83) C(84) 117(2) 1_555 1_555 yes
C(79) C(84) C(83) 124(2) 1_555 1_555 yes
C(86) C(85) C(90) 112(1) 1_555 1_555 yes
C(86) C(85) B(1) 125(2) 1_555 1_555 yes
C(90) C(85) B(1) 121(1) 1_555 1_555 yes
C(85) C(86) C(87) 121(2) 1_555 1_555 yes
C(86) C(87) C(88) 126(2) 1_555 1_555 yes
C(87) C(88) C(89) 112(2) 1_555 1_555 yes
C(88) C(89) C(90) 121(2) 1_555 1_555 yes
C(85) C(90) C(89) 124(2) 1_555 1_555 yes
C(92) C(91) C(96) 112(2) 1_555 1_555 yes
C(92) C(91) B(1) 121(2) 1_555 1_555 yes
C(96) C(91) B(1) 125(2) 1_555 1_555 yes
C(91) C(92) C(93) 122(2) 1_555 1_555 yes
C(92) C(93) C(94) 121(2) 1_555 1_555 yes
C(93) C(94) C(95) 118(2) 1_555 1_555 yes
C(94) C(95) C(96) 120(2) 1_555 1_555 yes
C(91) C(96) C(95) 123(2) 1_555 1_555 yes
C(98) C(97) C(102) 118(2) 1_555 1_555 yes
C(98) C(97) B(1) 122(2) 1_555 1_555 yes
C(102) C(97) B(1) 118(2) 1_555 1_555 yes
C(97) C(98) C(99) 123(2) 1_555 1_555 yes
C(98) C(99) C(100) 122(2) 1_555 1_555 yes
C(99) C(100) C(101) 119(3) 1_555 1_555 yes
C(100) C(101) C(102) 118(2) 1_555 1_555 yes
C(97) C(102) C(101) 118(2) 1_555 1_555 yes
C(79) B(1) C(85) 107(1) 1_555 1_555 yes
C(79) B(1) C(91) 109(1) 1_555 1_555 yes
C(79) B(1) C(97) 109(2) 1_555 1_555 yes
C(85) B(1) C(91) 109(2) 1_555 1_555 yes
C(85) B(1) C(97) 111(1) 1_555 1_555 yes
C(91) B(1) C(97) 109(1) 1_555 1_555 yes
C(28) B(2) C(33) 113(1) 1_555 1_555 yes
C(28) B(2) C(40) 110(1) 1_555 1_555 yes
C(28) B(2) C(46) 107(1) 1_555 1_555 yes
C(33) B(2) C(40) 110(1) 1_555 1_555 yes
C(33) B(2) C(46) 107(1) 1_555 1_555 yes
C(40) B(2) C(46) 107(1) 1_555 1_555 yes

loop_
_geom_bond_atom_site_label_1
_geom_bond_atom_site_label_2
_geom_bond_distance
_geom_bond_publ_flag
Sr(1) O(1) 2.36(1) yes
Sr(1) O(2) 2.63(2) yes
Sr(1) O(3) 2.55(2) yes
Sr(1) O(4) 2.66(2) yes
Sr(1) O(5) 2.63(1) yes
Sr(1) O(6) 2.64(1) yes
Sr(1) O(7) 2.59(1) yes
Sr(1) N(1) 2.76(2) yes
Sr(2) O(8) 2.38(1) yes
Sr(2) O(9) 2.70(1) yes
Sr(2) O(10) 2.73(1) yes
Sr(2) O(11) 2.69(1) yes
Sr(2) O(12) 2.65(1) yes
Sr(2) O(13) 2.68(1) yes
Sr(2) O(14) 2.61(1) yes
Sr(2) O(15) 2.76(1) yes
Sr(2) N(2) 2.77(1) yes
O(1) C(1) 1.32(2) yes
O(2) C(17) 1.39(3) yes
O(2) C(18) 1.35(3) yes
O(3) C(19) 1.30(4) yes
O(3) C(20) 1.39(3) yes
O(4) C(21) 1.34(3) yes
O(4) C(22) 1.47(3) yes
O(5) C(23) 1.47(3) yes
O(5) C(24) 1.44(3) yes
O(6) C(25) 1.41(3) yes
O(6) C(26) 1.45(2) yes
O(8) C(52) 1.33(2) yes
O(9) C(68) 1.44(2) yes
O(9) C(69) 1.45(2) yes
O(10) C(70) 1.43(2) yes
O(10) C(71) 1.43(3) yes
O(11) C(72) 1.42(3) yes
O(11) C(73) 1.31(3) yes
O(12) C(74) 1.41(3) yes
O(12) C(75) 1.46(3) yes
O(13) C(76) 1.45(2) yes
O(13) C(77) 1.40(2) yes
N(1) C(15) 1.53(3) yes
N(1) C(16) 1.41(3) yes
N(1) C(27) 1.45(3) yes
N(2) C(66) 1.49(2) yes
N(2) C(67) 1.49(2) yes
N(2) C(78) 1.51(2) yes
C(1) C(2) 1.43(2) yes
C(1) C(6) 1.40(3) yes
C(2) C(3) 1.41(2) yes
C(2) C(11) 1.54(3) yes
C(3) C(4) 1.38(3) yes
C(4) C(5) 1.39(3) yes
C(4) C(7) 1.53(3) yes
C(5) C(6) 1.38(2) yes
C(6) C(15) 1.49(3) yes
C(7) C(8) 1.32(4) yes
C(7) C(9) 1.43(6) yes
C(7) C(10) 1.50(5) yes
C(11) C(12) 1.59(3) yes
C(11) C(13) 1.54(3) yes
C(11) C(14) 1.52(3) yes
C(16) C(17) 1.55(3) yes
C(18) C(19) 1.56(4) yes
C(20) C(21) 1.47(3) yes
C(22) C(23) 1.46(3) yes
C(24) C(25) 1.53(3) yes
C(26) C(27) 1.52(3) yes
C(28) C(29) 1.38(3) yes
C(28) C(39) 1.39(4) yes
C(28) B(2) 1.60(3) yes
C(29) C(30) 1.49(4) yes
C(30) C(31) 1.52(6) yes
C(31) C(32) 1.19(7) yes
C(32) C(39) 1.17(6) yes
C(33) C(34) 1.39(3) yes
C(33) C(38) 1.42(3) yes
C(33) B(2) 1.64(3) yes
C(34) C(35) 1.41(4) yes
C(35) C(36) 1.40(4) yes
C(36) C(37) 1.28(5) yes
C(37) C(38) 1.43(4) yes
C(40) C(41) 1.37(3) yes
C(40) C(45) 1.37(3) yes
C(40) B(2) 1.65(3) yes
C(41) C(42) 1.37(3) yes
C(42) C(43) 1.28(4) yes
C(43) C(44) 1.29(4) yes
C(44) C(45) 1.45(3) yes
C(46) C(47) 1.40(3) yes
C(46) C(51) 1.38(3) yes
C(46) B(2) 1.68(3) yes
C(47) C(48) 1.33(3) yes
C(48) C(49) 1.33(3) yes
C(49) C(50) 1.37(3) yes
C(50) C(51) 1.41(3) yes
C(52) C(53) 1.41(3) yes
C(52) C(57) 1.42(3) yes
C(53) C(54) 1.39(3) yes
C(53) C(62) 1.58(3) yes
C(54) C(55) 1.43(3) yes
C(55) C(56) 1.38(2) yes
C(55) C(58) 1.52(2) yes
C(56) C(57) 1.35(2) yes
C(57) C(66) 1.48(2) yes
C(58) C(59) 1.53(3) yes
C(58) C(60) 1.48(3) yes
C(58) C(61) 1.53(3) yes
C(62) C(63) 1.53(3) yes
C(62) C(64) 1.52(3) yes
C(62) C(65) 1.55(3) yes
C(67) C(68) 1.48(3) yes
C(69) C(70) 1.45(3) yes
C(71) C(72) 1.49(3) yes
C(73) C(74) 1.48(4) yes
C(75) C(76) 1.46(3) yes
C(77) C(78) 1.47(3) yes
C(79) C(80) 1.38(3) yes
C(79) C(84) 1.42(3) yes
C(79) B(1) 1.71(3) yes
C(80) C(81) 1.38(3) yes
C(81) C(82) 1.40(4) yes
C(82) C(83) 1.36(4) yes
C(83) C(84) 1.29(3) yes
C(85) C(86) 1.38(3) yes
C(85) C(90) 1.42(3) yes
C(85) B(1) 1.68(3) yes
C(86) C(87) 1.35(3) yes
C(87) C(88) 1.31(3) yes
C(88) C(89) 1.45(3) yes
C(89) C(90) 1.29(3) yes
C(91) C(92) 1.40(3) yes
C(91) C(96) 1.38(3) yes
C(91) B(1) 1.66(3) yes
C(92) C(93) 1.35(3) yes
C(93) C(94) 1.33(3) yes
C(94) C(95) 1.33(3) yes
C(95) C(96) 1.33(3) yes
C(97) C(98) 1.33(3) yes
C(97) C(102) 1.32(3) yes
C(97) B(1) 1.73(4) yes
C(98) C(99) 1.36(3) yes
C(99) C(100) 1.29(4) yes
C(100) C(101) 1.35(4) yes
C(101) C(102) 1.50(4) yes

loop_
_geom_contact_atom_site_label_1
_geom_contact_atom_site_label_2
_geom_contact_distance
_geom_contact_site_symmetry_2
Sr(1) O(2) 2.63(2) .
Sr(1) O(3) 2.55(2) .
Sr(1) O(4) 2.66(2) .
Sr(1) O(5) 2.63(1) .
Sr(1) O(6) 2.64(1) .
Sr(1) O(7) 2.59(1) .
Sr(1) N(1) 2.76(2) .
Sr(2) O(9) 2.70(1) .
Sr(2) O(10) 2.73(1) .
Sr(2) O(11) 2.69(1) .
Sr(2) O(12) 2.65(1) .
Sr(2) O(13) 2.68(1) .
Sr(2) O(14) 2.61(1) .
Sr(2) O(15) 2.76(1) .
Sr(2) N(2) 2.77(1) .
Sr(1) O(3) 2.55(2) .
Sr(1) O(7) 2.59(1) .
Sr(1) O(2) 2.63(2) .
Sr(1) O(5) 2.63(1) .
Sr(1) O(6) 2.64(1) .
Sr(1) O(4) 2.66(2) .
Sr(1) N(1) 2.76(2) .
Sr(1) C(21) 3.39(3) .
Sr(1) C(19) 3.45(4) .
Sr(1) C(18) 3.45(3) .
Sr(1) C(1) 3.47(2) .
Sr(1) C(15) 3.47(2) .
Sr(1) C(27) 3.49(2) .
Sr(1) C(22) 3.51(2) .
Sr(1) C(20) 3.52(2) .
Sr(1) C(25) 3.52(2) .
Sr(1) C(17) 3.54(2) .
Sr(1) C(24) 3.56(2) .
Sr(1) C(16) 3.57(2) .
Sr(1) C(26) 3.58(2) .
Sr(1) C(23) 3.59(2) .
Sr(2) O(14) 2.61(1) .
Sr(2) O(12) 2.65(1) .
Sr(2) O(13) 2.68(1) .
Sr(2) O(11) 2.69(1) .
Sr(2) O(9) 2.70(1) .
Sr(2) O(10) 2.73(1) .
Sr(2) O(15) 2.76(1) .
Sr(2) N(2) 2.77(1) .
Sr(2) C(66) 3.50(2) .
Sr(2) C(77) 3.50(2) .
Sr(2) C(52) 3.51(2) .
Sr(2) C(73) 3.52(3) .
Sr(2) C(72) 3.56(2) .
Sr(2) C(67) 3.57(2) .
Sr(2) C(74) 3.57(2) .
Sr(2) C(68) 3.58(2) .
Sr(2) C(71) 3.59(2) .
O(1) O(15) 2.81(2) .
O(2) O(7) 3.48(2) .
O(3) O(7) 3.41(2) .
O(4) O(7) 3.54(2) .
O(5) O(7) 3.31(2) .
O(5) O(15) 3.40(2) .
O(6) O(7) 3.15(2) .
O(7) C(37) 3.36(4) .
O(7) C(38) 3.43(3) .
O(7) C(36) 3.45(3) .
O(7) C(39) 3.47(3) .
O(7) C(33) 3.48(2) .
O(7) C(35) 3.48(3) .
O(7) C(34) 3.52(3) .
O(7) C(24) 3.52(3) .
O(8) O(15) 2.68(2) .
O(9) O(14) 2.99(2) .
O(9) O(15) 3.44(2) .
O(9) C(82) 3.55(3) .
O(10) O(15) 3.06(2) .
O(10) O(14) 3.23(2) .
O(11) O(15) 3.57(2) .
O(12) O(14) 3.14(2) .
O(13) O(14) 3.15(2) .
O(14) C(84) 3.12(3) .
O(14) C(86) 3.21(3) .
O(14) C(76) 3.31(3) .
O(14) C(70) 3.42(3) .
O(14) C(83) 3.48(3) .
O(14) C(85) 3.48(2) .
O(14) C(79) 3.52(2) .
O(14) C(87) 3.53(3) .
O(15) C(1) 3.38(2) .
O(15) C(69) 3.59(3) .
O(15) C(52) 3.60(3) .
O(15) C(66) 3.60(2) .
C(2) C(72) 3.52(3) .
C(3) C(72) 3.53(3) .
C(20) C(51) 3.43(3) 3_656
C(20) C(50) 3.60(3) 3_656
C(38) C(77) 3.56(3) 4_454
C(73) C(86) 3.50(4) 3_657
C(74) C(98) 3.55(3) 3_657

loop_
_geom_torsion_atom_site_label_1
_geom_torsion_atom_site_label_2
_geom_torsion_atom_site_label_3
_geom_torsion_atom_site_label_4
_geom_torsion
_geom_torsion_site_symmetry_1
_geom_torsion_site_symmetry_2
_geom_torsion_site_symmetry_3
_geom_torsion_site_symmetry_4
_geom_torsion_publ_flag
Sr(1) O(1) C(1) C(2) 134(1) 1_555 1_555 1_555 1_555 yes
Sr(1) O(1) C(1) C(6) -41(2) 1_555 1_555 1_555 1_555 yes
Sr(1) O(2) C(17) C(16) -42(2) 1_555 1_555 1_555 1_555 yes
Sr(1) O(2) C(18) C(19) 42(3) 1_555 1_555 1_555 1_555 yes
Sr(1) O(3) C(19) C(18) 9(3) 1_555 1_555 1_555 1_555 yes
Sr(1) O(3) C(20) C(21) 9(2) 1_555 1_555 1_555 1_555 yes
Sr(1) O(4) C(21) C(20) 58(2) 1_555 1_555 1_555 1_555 yes
Sr(1) O(4) C(22) C(23) -57(1) 1_555 1_555 1_555 1_555 yes
Sr(1) O(5) C(23) C(22) -37(2) 1_555 1_555 1_555 1_555 yes
Sr(1) O(5) C(24) C(25) 48(1) 1_555 1_555 1_555 1_555 yes
Sr(1) O(6) C(25) C(24) 41(2) 1_555 1_555 1_555 1_555 yes
Sr(1) O(6) C(26) C(27) -28(1) 1_555 1_555 1_555 1_555 yes
Sr(1) N(1) C(15) C(6) -76(1) 1_555 1_555 1_555 1_555 yes
Sr(1) N(1) C(16) C(17) -40(2) 1_555 1_555 1_555 1_555 yes
Sr(1) N(1) C(27) C(26) -55(2) 1_555 1_555 1_555 1_555 yes
Sr(2) O(8) C(52) C(53) 144(1) 1_555 1_555 1_555 1_555 yes
Sr(2) O(8) C(52) C(57) -35(2) 1_555 1_555 1_555 1_555 yes
Sr(2) O(9) C(68) C(67) -37(1) 1_555 1_555 1_555 1_555 yes
Sr(2) O(9) C(69) C(70) 46(2) 1_555 1_555 1_555 1_555 yes
Sr(2) O(10) C(70) C(69) 47(2) 1_555 1_555 1_555 1_555 yes
Sr(2) O(10) C(71) C(72) -43(2) 1_555 1_555 1_555 1_555 yes
Sr(2) O(11) C(72) C(71) -44(2) 1_555 1_555 1_555 1_555 yes
Sr(2) O(11) C(73) C(74) -33(4) 1_555 1_555 1_555 1_555 yes
Sr(2) O(12) C(74) C(73) -36(2) 1_555 1_555 1_555 1_555 yes
Sr(2) O(12) C(75) C(76) 33(2) 1_555 1_555 1_555 1_555 yes
Sr(2) O(13) C(76) C(75) 52(2) 1_555 1_555 1_555 1_555 yes
Sr(2) O(13) C(77) C(78) -55(2) 1_555 1_555 1_555 1_555 yes
Sr(2) N(2) C(66) C(57) -76(1) 1_555 1_555 1_555 1_555 yes
Sr(2) N(2) C(67) C(68) -46(1) 1_555 1_555 1_555 1_555 yes
Sr(2) N(2) C(78) C(77) -34(1) 1_555 1_555 1_555 1_555 yes
O(1) Sr(1) O(2) C(17) 85(1) 1_555 1_555 1_555 1_555 yes
O(1) Sr(1) O(2) C(18) -120(2) 1_555 1_555 1_555 1_555 yes
O(1) Sr(1) O(3) C(19) 103(2) 1_555 1_555 1_555 1_555 yes
O(1) Sr(1) O(3) C(20) -77(1) 1_555 1_555 1_555 1_555 yes
O(1) Sr(1) O(4) C(21) 56(1) 1_555 1_555 1_555 1_555 yes
O(1) Sr(1) O(4) C(22) -75(1) 1_555 1_555 1_555 1_555 yes
O(1) Sr(1) O(5) C(23) 93(1) 1_555 1_555 1_555 1_555 yes
O(1) Sr(1) O(5) C(24) -127(1) 1_555 1_555 1_555 1_555 yes
O(1) Sr(1) O(6) C(25) 81(1) 1_555 1_555 1_555 1_555 yes
O(1) Sr(1) O(6) C(26) -59(1) 1_555 1_555 1_555 1_555 yes
O(1) Sr(1) N(1) C(15) 30(1) 1_555 1_555 1_555 1_555 yes
O(1) Sr(1) N(1) C(16) -92(1) 1_555 1_555 1_555 1_555 yes
O(1) Sr(1) N(1) C(27) 148(1) 1_555 1_555 1_555 1_555 yes
O(1) C(1) C(2) C(3) 176(1) 1_555 1_555 1_555 1_555 yes
O(1) C(1) C(2) C(11) -1(2) 1_555 1_555 1_555 1_555 yes
O(1) C(1) C(6) C(5) -174(1) 1_555 1_555 1_555 1_555 yes
O(1) C(1) C(6) C(15) -4(2) 1_555 1_555 1_555 1_555 yes
O(2) Sr(1) O(1) C(1) -35(1) 1_555 1_555 1_555 1_555 yes
O(2) Sr(1) O(3) C(19) 8(2) 1_555 1_555 1_555 1_555 yes
O(2) Sr(1) O(3) C(20) -172(1) 1_555 1_555 1_555 1_555 yes
O(2) Sr(1) O(4) C(21) -42(1) 1_555 1_555 1_555 1_555 yes
O(2) Sr(1) O(4) C(22) -173(1) 1_555 1_555 1_555 1_555 yes
O(2) Sr(1) O(5) C(23) -95(2) 1_555 1_555 1_555 1_555 yes
O(2) Sr(1) O(5) C(24) 43(2) 1_555 1_555 1_555 1_555 yes
O(2) Sr(1) O(6) C(25) -174(1) 1_555 1_555 1_555 1_555 yes
O(2) Sr(1) O(6) C(26) 44(1) 1_555 1_555 1_555 1_555 yes
O(2) Sr(1) N(1) C(15) 136(1) 1_555 1_555 1_555 1_555 yes
O(2) Sr(1) N(1) C(16) 13(1) 1_555 1_555 1_555 1_555 yes
O(2) Sr(1) N(1) C(27) -105(1) 1_555 1_555 1_555 1_555 yes
O(2) C(17) C(16) N(1) 54(2) 1_555 1_555 1_555 1_555 yes
O(2) C(18) C(19) O(3) -34(4) 1_555 1_555 1_555 1_555 yes
O(3) Sr(1) O(1) C(1) -97(1) 1_555 1_555 1_555 1_555 yes
O(3) Sr(1) O(2) C(17) 177(2) 1_555 1_555 1_555 1_555 yes
O(3) Sr(1) O(2) C(18) -28(2) 1_555 1_555 1_555 1_555 yes
O(3) Sr(1) O(4) C(21) -37(1) 1_555 1_555 1_555 1_555 yes
O(3) Sr(1) O(4) C(22) -168(1) 1_555 1_555 1_555 1_555 yes
O(3) Sr(1) O(5) C(23) -8(1) 1_555 1_555 1_555 1_555 yes
O(3) Sr(1) O(5) C(24) 130(1) 1_555 1_555 1_555 1_555 yes
O(3) Sr(1) O(6) C(25) -110(1) 1_555 1_555 1_555 1_555 yes
O(3) Sr(1) O(6) C(26) 108(1) 1_555 1_555 1_555 1_555 yes
O(3) Sr(1) N(1) C(15) 115(1) 1_555 1_555 1_555 1_555 yes
O(3) Sr(1) N(1) C(16) -6(1) 1_555 1_555 1_555 1_555 yes
O(3) Sr(1) N(1) C(27) -125(1) 1_555 1_555 1_555 1_555 yes
O(3) C(20) C(21) O(4) -44(2) 1_555 1_555 1_555 1_555 yes
O(4) Sr(1) O(1) C(1) -157(1) 1_555 1_555 1_555 1_555 yes
O(4) Sr(1) O(2) C(17) -177(1) 1_555 1_555 1_555 1_555 yes
O(4) Sr(1) O(2) C(18) -23(2) 1_555 1_555 1_555 1_555 yes
O(4) Sr(1) O(3) C(19) -166(2) 1_555 1_555 1_555 1_555 yes
O(4) Sr(1) O(3) C(20) 13(1) 1_555 1_555 1_555 1_555 yes
O(4) Sr(1) O(5) C(23) 6(1) 1_555 1_555 1_555 1_555 yes
O(4) Sr(1) O(5) C(24) 145(1) 1_555 1_555 1_555 1_555 yes
O(4) Sr(1) O(6) C(25) -24(1) 1_555 1_555 1_555 1_555 yes
O(4) Sr(1) O(6) C(26) -165(1) 1_555 1_555 1_555 1_555 yes
O(4) Sr(1) N(1) C(15) 28(3) 1_555 1_555 1_555 1_555 yes
O(4) Sr(1) N(1) C(16) -94(2) 1_555 1_555 1_555 1_555 yes
O(4) Sr(1) N(1) C(27) 147(2) 1_555 1_555 1_555 1_555 yes
O(4) C(22) C(23) O(5) 60(2) 1_555 1_555 1_555 1_555 yes
O(5) Sr(1) O(1) C(1) 141(1) 1_555 1_555 1_555 1_555 yes
O(5) Sr(1) O(2) C(17) -85(2) 1_555 1_555 1_555 1_555 yes
O(5) Sr(1) O(2) C(18) 68(3) 1_555 1_555 1_555 1_555 yes
O(5) Sr(1) O(3) C(19) -150(2) 1_555 1_555 1_555 1_555 yes
O(5) Sr(1) O(3) C(20) 28(1) 1_555 1_555 1_555 1_555 yes
O(5) Sr(1) O(4) C(21) 158(1) 1_555 1_555 1_555 1_555 yes
O(5) Sr(1) O(4) C(22) 26(1) 1_555 1_555 1_555 1_555 yes
O(5) Sr(1) O(6) C(25) -11(1) 1_555 1_555 1_555 1_555 yes
O(5) Sr(1) O(6) C(26) -152(1) 1_555 1_555 1_555 1_555 yes
O(5) Sr(1) N(1) C(15) -64(1) 1_555 1_555 1_555 1_555 yes
O(5) Sr(1) N(1) C(16) 173(1) 1_555 1_555 1_555 1_555 yes
O(5) Sr(1) N(1) C(27) 54(1) 1_555 1_555 1_555 1_555 yes
O(5) C(24) C(25) O(6) -56(2) 1_555 1_555 1_555 1_555 yes
O(6) Sr(1) O(1) C(1) 77(1) 1_555 1_555 1_555 1_555 yes
O(6) Sr(1) O(2) C(17) -27(1) 1_555 1_555 1_555 1_555 yes
O(6) Sr(1) O(2) C(18) 127(2) 1_555 1_555 1_555 1_555 yes
O(6) Sr(1) O(3) C(19) -65(2) 1_555 1_555 1_555 1_555 yes
O(6) Sr(1) O(3) C(20) 113(1) 1_555 1_555 1_555 1_555 yes
O(6) Sr(1) O(4) C(21) 170(1) 1_555 1_555 1_555 1_555 yes
O(6) Sr(1) O(4) C(22) 39(1) 1_555 1_555 1_555 1_555 yes
O(6) Sr(1) O(5) C(23) -161(1) 1_555 1_555 1_555 1_555 yes
O(6) Sr(1) O(5) C(24) -22(1) 1_555 1_555 1_555 1_555 yes
O(6) Sr(1) N(1) C(15) -91(1) 1_555 1_555 1_555 1_555 yes
O(6) Sr(1) N(1) C(16) 146(1) 1_555 1_555 1_555 1_555 yes
O(6) Sr(1) N(1) C(27) 27(1) 1_555 1_555 1_555 1_555 yes
O(6) C(26) C(27) N(1) 57(2) 1_555 1_555 1_555 1_555 yes
O(7) Sr(1) O(1) C(1) -119(9) 1_555 1_555 1_555 1_555 yes
O(7) Sr(1) O(2) C(17) -97(1) 1_555 1_555 1_555 1_555 yes
O(7) Sr(1) O(2) C(18) 56(2) 1_555 1_555 1_555 1_555 yes
O(7) Sr(1) O(3) C(19) -77(2) 1_555 1_555 1_555 1_555 yes
O(7) Sr(1) O(3) C(20) 101(1) 1_555 1_555 1_555 1_555 yes
O(7) Sr(1) O(4) C(21) -121(1) 1_555 1_555 1_555 1_555 yes
O(7) Sr(1) O(4) C(22) 106(1) 1_555 1_555 1_555 1_555 yes
O(7) Sr(1) O(5) C(23) -83(1) 1_555 1_555 1_555 1_555 yes
O(7) Sr(1) O(5) C(24) 55(1) 1_555 1_555 1_555 1_555 yes
O(7) Sr(1) O(6) C(25) -97(1) 1_555 1_555 1_555 1_555 yes
O(7) Sr(1) O(6) C(26) 121(1) 1_555 1_555 1_555 1_555 yes
O(7) Sr(1) N(1) C(15) -151(1) 1_555 1_555 1_555 1_555 yes
O(7) Sr(1) N(1) C(16) 85(1) 1_555 1_555 1_555 1_555 yes
O(7) Sr(1) N(1) C(27) -32(1) 1_555 1_555 1_555 1_555 yes
O(8) Sr(2) O(9) C(68) -38(1) 1_555 1_555 1_555 1_555 yes
O(8) Sr(2) O(9) C(69) 102(1) 1_555 1_555 1_555 1_555 yes
O(8) Sr(2) O(10) C(70) -123(1) 1_555 1_555 1_555 1_555 yes
O(8) Sr(2) O(10) C(71) 90(1) 1_555 1_555 1_555 1_555 yes
O(8) Sr(2) O(11) C(72) -113(1) 1_555 1_555 1_555 1_555 yes
O(8) Sr(2) O(11) C(73) 103(2) 1_555 1_555 1_555 1_555 yes
O(8) Sr(2) O(12) C(74) -78(1) 1_555 1_555 1_555 1_555 yes
O(8) Sr(2) O(12) C(75) 75(1) 1_555 1_555 1_555 1_555 yes
O(8) Sr(2) O(13) C(76) -126(1) 1_555 1_555 1_555 1_555 yes
O(8) Sr(2) O(13) C(77) 98(1) 1_555 1_555 1_555 1_555 yes
O(8) Sr(2) N(2) C(66) 33(1) 1_555 1_555 1_555 1_555 yes
O(8) Sr(2) N(2) C(67) 156(1) 1_555 1_555 1_555 1_555 yes
O(8) Sr(2) N(2) C(78) -87(1) 1_555 1_555 1_555 1_555 yes
O(8) C(52) C(53) C(54) 178(1) 1_555 1_555 1_555 1_555 yes
O(8) C(52) C(53) C(62) -4(2) 1_555 1_555 1_555 1_555 yes
O(8) C(52) C(57) C(56) -179(1) 1_555 1_555 1_555 1_555 yes
O(8) C(52) C(57) C(66) 0(2) 1_555 1_555 1_555 1_555 yes
O(9) Sr(2) O(8) C(52) 59(2) 1_555 1_555 1_555 1_555 yes
O(9) Sr(2) O(10) C(70) -17(1) 1_555 1_555 1_555 1_555 yes
O(9) Sr(2) O(10) C(71) -163(1) 1_555 1_555 1_555 1_555 yes
O(9) Sr(2) O(11) C(72) 17(1) 1_555 1_555 1_555 1_555 yes
O(9) Sr(2) O(11) C(73) -125(2) 1_555 1_555 1_555 1_555 yes
O(9) Sr(2) O(12) C(74) 120(1) 1_555 1_555 1_555 1_555 yes
O(9) Sr(2) O(12) C(75) -85(1) 1_555 1_555 1_555 1_555 yes
O(9) Sr(2) O(13) C(76) 113(1) 1_555 1_555 1_555 1_555 yes
O(9) Sr(2) O(13) C(77) -20(1) 1_555 1_555 1_555 1_555 yes
O(9) Sr(2) N(2) C(66) -103(1) 1_555 1_555 1_555 1_555 yes
O(9) Sr(2) N(2) C(67) 19(1) 1_555 1_555 1_555 1_555 yes
O(9) Sr(2) N(2) C(78) 135(1) 1_555 1_555 1_555 1_555 yes
O(9) C(68) C(67) N(2) 57(2) 1_555 1_555 1_555 1_555 yes
O(9) C(69) C(70) O(10) -59(2) 1_555 1_555 1_555 1_555 yes
O(10) Sr(2) O(8) C(52) 132(1) 1_555 1_555 1_555 1_555 yes
O(10) Sr(2) O(9) C(68) -157(1) 1_555 1_555 1_555 1_555 yes
O(10) Sr(2) O(9) C(69) -16(1) 1_555 1_555 1_555 1_555 yes
O(10) Sr(2) O(11) C(72) 16(1) 1_555 1_555 1_555 1_555 yes
O(10) Sr(2) O(11) C(73) -127(2) 1_555 1_555 1_555 1_555 yes
O(10) Sr(2) O(12) C(74) 55(1) 1_555 1_555 1_555 1_555 yes
O(10) Sr(2) O(12) C(75) -150(1) 1_555 1_555 1_555 1_555 yes
O(10) Sr(2) O(13) C(76) 51(1) 1_555 1_555 1_555 1_555 yes
O(10) Sr(2) O(13) C(77) -83(1) 1_555 1_555 1_555 1_555 yes
O(10) Sr(2) N(2) C(66) -90(1) 1_555 1_555 1_555 1_555 yes
O(10) Sr(2) N(2) C(67) 32(1) 1_555 1_555 1_555 1_555 yes
O(10) Sr(2) N(2) C(78) 148(1) 1_555 1_555 1_555 1_555 yes
O(10) C(71) C(72) O(11) 57(2) 1_555 1_555 1_555 1_555 yes
O(11) Sr(2) O(8) C(52) -167(1) 1_555 1_555 1_555 1_555 yes
O(11) Sr(2) O(9) C(68) -159(1) 1_555 1_555 1_555 1_555 yes
O(11) Sr(2) O(9) C(69) -17(1) 1_555 1_555 1_555 1_555 yes
O(11) Sr(2) O(10) C(70) 161(1) 1_555 1_555 1_555 1_555 yes
O(11) Sr(2) O(10) C(71) 15(1) 1_555 1_555 1_555 1_555 yes
O(11) Sr(2) O(12) C(74) 15(1) 1_555 1_555 1_555 1_555 yes
O(11) Sr(2) O(12) C(75) 169(1) 1_555 1_555 1_555 1_555 yes
O(11) Sr(2) O(13) C(76) -32(1) 1_555 1_555 1_555 1_555 yes
O(11) Sr(2) O(13) C(77) -166(1) 1_555 1_555 1_555 1_555 yes
O(11) Sr(2) N(2) C(66) 19(3) 1_555 1_555 1_555 1_555 yes
O(11) Sr(2) N(2) C(67) 141(2) 1_555 1_555 1_555 1_555 yes
O(11) Sr(2) N(2) C(78) -101(2) 1_555 1_555 1_555 1_555 yes
O(11) C(73) C(74) O(12) 44(4) 1_555 1_555 1_555 1_555 yes
O(12) Sr(2) O(8) C(52) -106(1) 1_555 1_555 1_555 1_555 yes
O(12) Sr(2) O(9) C(68) 119(1) 1_555 1_555 1_555 1_555 yes
O(12) Sr(2) O(9) C(69) -98(1) 1_555 1_555 1_555 1_555 yes
O(12) Sr(2) O(10) C(70) 122(1) 1_555 1_555 1_555 1_555 yes
O(12) Sr(2) O(10) C(71) -23(1) 1_555 1_555 1_555 1_555 yes
O(12) Sr(2) O(11) C(72) 153(1) 1_555 1_555 1_555 1_555 yes
O(12) Sr(2) O(11) C(73) 9(2) 1_555 1_555 1_555 1_555 yes
O(12) Sr(2) O(13) C(76) -26(1) 1_555 1_555 1_555 1_555 yes
O(12) Sr(2) O(13) C(77) -160(1) 1_555 1_555 1_555 1_555 yes
O(12) Sr(2) N(2) C(66) 119(1) 1_555 1_555 1_555 1_555 yes
O(12) Sr(2) N(2) C(67) -117(1) 1_555 1_555 1_555 1_555 yes
O(12) Sr(2) N(2) C(78) -1(1) 1_555 1_555 1_555 1_555 yes
O(12) C(75) C(76) O(13) -52(2) 1_555 1_555 1_555 1_555 yes
O(13) Sr(2) O(8) C(52) -48(1) 1_555 1_555 1_555 1_555 yes
O(13) Sr(2) O(9) C(68) 55(1) 1_555 1_555 1_555 1_555 yes
O(13) Sr(2) O(9) C(69) -162(1) 1_555 1_555 1_555 1_555 yes
O(13) Sr(2) O(10) C(70) 59(1) 1_555 1_555 1_555 1_555 yes
O(13) Sr(2) O(10) C(71) -86(1) 1_555 1_555 1_555 1_555 yes
O(13) Sr(2) O(11) C(72) 158(1) 1_555 1_555 1_555 1_555 yes
O(13) Sr(2) O(11) C(73) 15(2) 1_555 1_555 1_555 1_555 yes
O(13) Sr(2) O(12) C(74) -158(1) 1_555 1_555 1_555 1_555 yes
O(13) Sr(2) O(12) C(75) -4(1) 1_555 1_555 1_555 1_555 yes
O(13) Sr(2) N(2) C(66) 126(1) 1_555 1_555 1_555 1_555 yes
O(13) Sr(2) N(2) C(67) -110(1) 1_555 1_555 1_555 1_555 yes
O(13) Sr(2) N(2) C(78) 5(1) 1_555 1_555 1_555 1_555 yes
O(13) C(77) C(78) N(2) 60(2) 1_555 1_555 1_555 1_555 yes
O(14) Sr(2) O(8) C(52) -46(2) 1_555 1_555 1_555 1_555 yes
O(14) Sr(2) O(9) C(68) 118(1) 1_555 1_555 1_555 1_555 yes
O(14) Sr(2) O(9) C(69) -100(1) 1_555 1_555 1_555 1_555 yes
O(14) Sr(2) O(10) C(70) 56(1) 1_555 1_555 1_555 1_555 yes
O(14) Sr(2) O(10) C(71) -89(1) 1_555 1_555 1_555 1_555 yes
O(14) Sr(2) O(11) C(72) 85(1) 1_555 1_555 1_555 1_555 yes
O(14) Sr(2) O(11) C(73) -57(2) 1_555 1_555 1_555 1_555 yes
O(14) Sr(2) O(12) C(74) 121(1) 1_555 1_555 1_555 1_555 yes
O(14) Sr(2) O(12) C(75) -84(1) 1_555 1_555 1_555 1_555 yes
O(14) Sr(2) O(13) C(76) 53(1) 1_555 1_555 1_555 1_555 yes
O(14) Sr(2) O(13) C(77) -80(1) 1_555 1_555 1_555 1_555 yes
O(14) Sr(2) N(2) C(66) -166(1) 1_555 1_555 1_555 1_555 yes
O(14) Sr(2) N(2) C(67) -43(1) 1_555 1_555 1_555 1_555 yes
O(14) Sr(2) N(2) C(78) 72(1) 1_555 1_555 1_555 1_555 yes
O(15) Sr(2) O(8) C(52) 115(2) 1_555 1_555 1_555 1_555 yes
O(15) Sr(2) O(9) C(68) -86(1) 1_555 1_555 1_555 1_555 yes
O(15) Sr(2) O(9) C(69) 54(1) 1_555 1_555 1_555 1_555 yes
O(15) Sr(2) O(10) C(70) -106(1) 1_555 1_555 1_555 1_555 yes
O(15) Sr(2) O(10) C(71) 107(1) 1_555 1_555 1_555 1_555 yes
O(15) Sr(2) O(11) C(72) -52(1) 1_555 1_555 1_555 1_555 yes
O(15) Sr(2) O(11) C(73) 163(2) 1_555 1_555 1_555 1_555 yes
O(15) Sr(2) O(12) C(74) -21(1) 1_555 1_555 1_555 1_555 yes
O(15) Sr(2) O(12) C(75) 131(1) 1_555 1_555 1_555 1_555 yes
O(15) Sr(2) O(13) C(76) -151(1) 1_555 1_555 1_555 1_555 yes
O(15) Sr(2) O(13) C(77) 73(1) 1_555 1_555 1_555 1_555 yes
O(15) Sr(2) N(2) C(66) -26(1) 1_555 1_555 1_555 1_555 yes
O(15) Sr(2) N(2) C(67) 95(1) 1_555 1_555 1_555 1_555 yes
O(15) Sr(2) N(2) C(78) -148(1) 1_555 1_555 1_555 1_555 yes
N(1) Sr(1) O(1) C(1) 23(1) 1_555 1_555 1_555 1_555 yes
N(1) Sr(1) O(2) C(17) 17(1) 1_555 1_555 1_555 1_555 yes
N(1) Sr(1) O(2) C(18) 171(2) 1_555 1_555 1_555 1_555 yes
N(1) Sr(1) O(3) C(19) 29(2) 1_555 1_555 1_555 1_555 yes
N(1) Sr(1) O(3) C(20) -151(1) 1_555 1_555 1_555 1_555 yes
N(1) Sr(1) O(4) C(21) 58(3) 1_555 1_555 1_555 1_555 yes
N(1) Sr(1) O(4) C(22) -73(2) 1_555 1_555 1_555 1_555 yes
N(1) Sr(1) O(5) C(23) 171(1) 1_555 1_555 1_555 1_555 yes
N(1) Sr(1) O(5) C(24) -49(1) 1_555 1_555 1_555 1_555 yes
N(1) Sr(1) O(6) C(25) 142(1) 1_555 1_555 1_555 1_555 yes
N(1) Sr(1) O(6) C(26) 0(1) 1_555 1_555 1_555 1_555 yes
N(1) C(15) C(6) C(1) 70(2) 1_555 1_555 1_555 1_555 yes
N(1) C(15) C(6) C(5) -118(1) 1_555 1_555 1_555 1_555 yes
N(2) Sr(2) O(8) C(52) 14(1) 1_555 1_555 1_555 1_555 yes
N(2) Sr(2) O(9) C(68) 9(1) 1_555 1_555 1_555 1_555 yes
N(2) Sr(2) O(9) C(69) 151(1) 1_555 1_555 1_555 1_555 yes
N(2) Sr(2) O(10) C(70) -30(1) 1_555 1_555 1_555 1_555 yes
N(2) Sr(2) O(10) C(71) -176(1) 1_555 1_555 1_555 1_555 yes
N(2) Sr(2) O(11) C(72) -99(2) 1_555 1_555 1_555 1_555 yes
N(2) Sr(2) O(11) C(73) 116(3) 1_555 1_555 1_555 1_555 yes
N(2) Sr(2) O(12) C(74) -151(1) 1_555 1_555 1_555 1_555 yes
N(2) Sr(2) O(12) C(75) 2(1) 1_555 1_555 1_555 1_555 yes
N(2) Sr(2) O(13) C(76) 160(1) 1_555 1_555 1_555 1_555 yes
N(2) Sr(2) O(13) C(77) 25(1) 1_555 1_555 1_555 1_555 yes
N(2) C(66) C(57) C(52) 63(2) 1_555 1_555 1_555 1_555 yes
N(2) C(66) C(57) C(56) -117(1) 1_555 1_555 1_555 1_555 yes
C(1) C(2) C(3) C(4) 0(3) 1_555 1_555 1_555 1_555 yes
C(1) C(2) C(11) C(12) 174(1) 1_555 1_555 1_555 1_555 yes
C(1) C(2) C(11) C(13) 56(2) 1_555 1_555 1_555 1_555 yes
C(1) C(2) C(11) C(14) -67(2) 1_555 1_555 1_555 1_555 yes
C(1) C(6) C(5) C(4) -2(3) 1_555 1_555 1_555 1_555 yes
C(2) C(1) C(6) C(5) 8(2) 1_555 1_555 1_555 1_555 yes
C(2) C(1) C(6) C(15) 179(1) 1_555 1_555 1_555 1_555 yes
C(2) C(3) C(4) C(5) 5(3) 1_555 1_555 1_555 1_555 yes
C(2) C(3) C(4) C(7) 179(1) 1_555 1_555 1_555 1_555 yes
C(3) C(2) C(1) C(6) -6(2) 1_555 1_555 1_555 1_555 yes
C(3) C(2) C(11) C(12) -3(2) 1_555 1_555 1_555 1_555 yes
C(3) C(2) C(11) C(13) -122(1) 1_555 1_555 1_555 1_555 yes
C(3) C(2) C(11) C(14) 113(2) 1_555 1_555 1_555 1_555 yes
C(3) C(4) C(5) C(6) -4(2) 1_555 1_555 1_555 1_555 yes
C(3) C(4) C(7) C(8) -51(5) 1_555 1_555 1_555 1_555 yes
C(3) C(4) C(7) C(9) 79(5) 1_555 1_555 1_555 1_555 yes
C(3) C(4) C(7) C(10) -167(4) 1_555 1_555 1_555 1_555 yes
C(4) C(3) C(2) C(11) 178(1) 1_555 1_555 1_555 1_555 yes
C(4) C(5) C(6) C(15) -173(1) 1_555 1_555 1_555 1_555 yes
C(5) C(4) C(7) C(8) 122(5) 1_555 1_555 1_555 1_555 yes
C(5) C(4) C(7) C(9) -106(5) 1_555 1_555 1_555 1_555 yes
C(5) C(4) C(7) C(10) 6(4) 1_555 1_555 1_555 1_555 yes
C(6) C(1) C(2) C(11) 174(1) 1_555 1_555 1_555 1_555 yes
C(6) C(5) C(4) C(7) -178(1) 1_555 1_555 1_555 1_555 yes
C(6) C(15) N(1) C(16) 46(2) 1_555 1_555 1_555 1_555 yes
C(6) C(15) N(1) C(27) 167(1) 1_555 1_555 1_555 1_555 yes
C(15) N(1) C(16) C(17) -158(1) 1_555 1_555 1_555 1_555 yes
C(15) N(1) C(27) C(26) 58(2) 1_555 1_555 1_555 1_555 yes
C(16) N(1) C(27) C(26) -178(1) 1_555 1_555 1_555 1_555 yes
C(16) C(17) O(2) C(18) 163(2) 1_555 1_555 1_555 1_555 yes
C(17) O(2) C(18) C(19) -162(2) 1_555 1_555 1_555 1_555 yes
C(17) C(16) N(1) C(27) 78(2) 1_555 1_555 1_555 1_555 yes
C(18) C(19) O(3) C(20) -170(2) 1_555 1_555 1_555 1_555 yes
C(19) O(3) C(20) C(21) -171(2) 1_555 1_555 1_555 1_555 yes
C(20) C(21) O(4) C(22) -171(1) 1_555 1_555 1_555 1_555 yes
C(21) O(4) C(22) C(23) 172(2) 1_555 1_555 1_555 1_555 yes
C(22) C(23) O(5) C(24) 179(1) 1_555 1_555 1_555 1_555 yes
C(23) O(5) C(24) C(25) -168(1) 1_555 1_555 1_555 1_555 yes
C(24) C(25) O(6) C(26) -174(1) 1_555 1_555 1_555 1_555 yes
C(25) O(6) C(26) C(27) -171(1) 1_555 1_555 1_555 1_555 yes
C(28) C(29) C(30) C(31) -3(3) 1_555 1_555 1_555 1_555 yes
C(28) C(39) C(32) C(31) 8(8) 1_555 1_555 1_555 1_555 yes
C(28) B(2) C(33) C(34) -66(2) 1_555 1_555 1_555 1_555 yes
C(28) B(2) C(33) C(38) 111(2) 1_555 1_555 1_555 1_555 yes
C(28) B(2) C(40) C(41) -58(2) 1_555 1_555 1_555 1_555 yes
C(28) B(2) C(40) C(45) 120(2) 1_555 1_555 1_555 1_555 yes
C(28) B(2) C(46) C(47) 141(2) 1_555 1_555 1_555 1_555 yes
C(28) B(2) C(46) C(51) -39(2) 1_555 1_555 1_555 1_555 yes
C(29) C(28) C(39) C(32) -6(4) 1_555 1_555 1_555 1_555 yes
C(29) C(28) B(2) C(33) -151(2) 1_555 1_555 1_555 1_555 yes
C(29) C(28) B(2) C(40) -27(2) 1_555 1_555 1_555 1_555 yes
C(29) C(28) B(2) C(46) 88(2) 1_555 1_555 1_555 1_555 yes
C(29) C(30) C(31) C(32) 3(5) 1_555 1_555 1_555 1_555 yes
C(30) C(29) C(28) C(39) 4(3) 1_555 1_555 1_555 1_555 yes
C(30) C(29) C(28) B(2) -173(2) 1_555 1_555 1_555 1_555 yes
C(30) C(31) C(32) C(39) -7(9) 1_555 1_555 1_555 1_555 yes
C(32) C(39) C(28) B(2) 171(3) 1_555 1_555 1_555 1_555 yes
C(33) C(34) C(35) C(36) -1(4) 1_555 1_555 1_555 1_555 yes
C(33) C(38) C(37) C(36) -11(5) 1_555 1_555 1_555 1_555 yes
C(33) B(2) C(28) C(39) 29(2) 1_555 1_555 1_555 1_555 yes
C(33) B(2) C(40) C(41) 66(2) 1_555 1_555 1_555 1_555 yes
C(33) B(2) C(40) C(45) -113(2) 1_555 1_555 1_555 1_555 yes
C(33) B(2) C(46) C(47) 18(2) 1_555 1_555 1_555 1_555 yes
C(33) B(2) C(46) C(51) -162(1) 1_555 1_555 1_555 1_555 yes
C(34) C(33) C(38) C(37) 8(3) 1_555 1_555 1_555 1_555 yes
C(34) C(33) B(2) C(40) 169(1) 1_555 1_555 1_555 1_555 yes
C(34) C(33) B(2) C(46) 52(2) 1_555 1_555 1_555 1_555 yes
C(34) C(35) C(36) C(37) -2(5) 1_555 1_555 1_555 1_555 yes
C(35) C(34) C(33) C(38) -1(3) 1_555 1_555 1_555 1_555 yes
C(35) C(34) C(33) B(2) 176(2) 1_555 1_555 1_555 1_555 yes
C(35) C(36) C(37) C(38) 7(5) 1_555 1_555 1_555 1_555 yes
C(37) C(38) C(33) B(2) -170(2) 1_555 1_555 1_555 1_555 yes
C(38) C(33) B(2) C(40) -12(2) 1_555 1_555 1_555 1_555 yes
C(38) C(33) B(2) C(46) -129(2) 1_555 1_555 1_555 1_555 yes
C(39) C(28) B(2) C(40) 153(2) 1_555 1_555 1_555 1_555 yes
C(39) C(28) B(2) C(46) -89(2) 1_555 1_555 1_555 1_555 yes
C(40) C(41) C(42) C(43) -5(5) 1_555 1_555 1_555 1_555 yes
C(40) C(45) C(44) C(43) 1(4) 1_555 1_555 1_555 1_555 yes
C(40) B(2) C(46) C(47) -100(2) 1_555 1_555 1_555 1_555 yes
C(40) B(2) C(46) C(51) 78(2) 1_555 1_555 1_555 1_555 yes
C(41) C(40) C(45) C(44) -1(3) 1_555 1_555 1_555 1_555 yes
C(41) C(40) B(2) C(46) -175(1) 1_555 1_555 1_555 1_555 yes
C(41) C(42) C(43) C(44) 5(5) 1_555 1_555 1_555 1_555 yes
C(42) C(41) C(40) C(45) 3(3) 1_555 1_555 1_555 1_555 yes
C(42) C(41) C(40) B(2) -176(2) 1_555 1_555 1_555 1_555 yes
C(42) C(43) C(44) C(45) -3(5) 1_555 1_555 1_555 1_555 yes
C(44) C(45) C(40) B(2) 178(2) 1_555 1_555 1_555 1_555 yes
C(45) C(40) B(2) C(46) 3(2) 1_555 1_555 1_555 1_555 yes
C(46) C(47) C(48) C(49) 0(3) 1_555 1_555 1_555 1_555 yes
C(46) C(51) C(50) C(49) 0(3) 1_555 1_555 1_555 1_555 yes
C(47) C(46) C(51) C(50) 0(2) 1_555 1_555 1_555 1_555 yes
C(47) C(48) C(49) C(50) -1(4) 1_555 1_555 1_555 1_555 yes
C(48) C(47) C(46) C(51) 1(3) 1_555 1_555 1_555 1_555 yes
C(48) C(47) C(46) B(2) -179(2) 1_555 1_555 1_555 1_555 yes
C(48) C(49) C(50) C(51) 1(3) 1_555 1_555 1_555 1_555 yes
C(50) C(51) C(46) B(2) -179(1) 1_555 1_555 1_555 1_555 yes
C(52) C(53) C(54) C(55) 0(3) 1_555 1_555 1_555 1_555 yes
C(52) C(53) C(62) C(63) 177(2) 1_555 1_555 1_555 1_555 yes
C(52) C(53) C(62) C(64) 60(2) 1_555 1_555 1_555 1_555 yes
C(52) C(53) C(62) C(65) -59(2) 1_555 1_555 1_555 1_555 yes
C(52) C(57) C(56) C(55) 1(2) 1_555 1_555 1_555 1_555 yes
C(53) C(52) C(57) C(56) 0(2) 1_555 1_555 1_555 1_555 yes
C(53) C(52) C(57) C(66) 179(1) 1_555 1_555 1_555 1_555 yes
C(53) C(54) C(55) C(56) 0(2) 1_555 1_555 1_555 1_555 yes
C(53) C(54) C(55) C(58) 178(1) 1_555 1_555 1_555 1_555 yes
C(54) C(53) C(52) C(57) -1(2) 1_555 1_555 1_555 1_555 yes
C(54) C(53) C(62) C(63) -5(2) 1_555 1_555 1_555 1_555 yes
C(54) C(53) C(62) C(64) -123(2) 1_555 1_555 1_555 1_555 yes
C(54) C(53) C(62) C(65) 117(2) 1_555 1_555 1_555 1_555 yes
C(54) C(55) C(56) C(57) -1(2) 1_555 1_555 1_555 1_555 yes
C(54) C(55) C(58) C(59) 6(2) 1_555 1_555 1_555 1_555 yes
C(54) C(55) C(58) C(60) 127(2) 1_555 1_555 1_555 1_555 yes
C(54) C(55) C(58) C(61) -112(2) 1_555 1_555 1_555 1_555 yes
C(55) C(54) C(53) C(62) -175(1) 1_555 1_555 1_555 1_555 yes
C(55) C(56) C(57) C(66) -177(1) 1_555 1_555 1_555 1_555 yes
C(56) C(55) C(58) C(59) -175(1) 1_555 1_555 1_555 1_555 yes
C(56) C(55) C(58) C(60) -54(2) 1_555 1_555 1_555 1_555 yes
C(56) C(55) C(58) C(61) 64(2) 1_555 1_555 1_555 1_555 yes
C(57) C(52) C(53) C(62) 175(1) 1_555 1_555 1_555 1_555 yes
C(57) C(56) C(55) C(58) -179(1) 1_555 1_555 1_555 1_555 yes
C(57) C(66) N(2) C(67) 162(1) 1_555 1_555 1_555 1_555 yes
C(57) C(66) N(2) C(78) 45(2) 1_555 1_555 1_555 1_555 yes
C(66) N(2) C(67) C(68) 71(2) 1_555 1_555 1_555 1_555 yes
C(66) N(2) C(78) C(77) -153(1) 1_555 1_555 1_555 1_555 yes
C(67) N(2) C(78) C(77) 84(1) 1_555 1_555 1_555 1_555 yes
C(67) C(68) O(9) C(69) 179(1) 1_555 1_555 1_555 1_555 yes
C(68) O(9) C(69) C(70) -170(1) 1_555 1_555 1_555 1_555 yes
C(68) C(67) N(2) C(78) -167(1) 1_555 1_555 1_555 1_555 yes
C(69) C(70) O(10) C(71) -167(1) 1_555 1_555 1_555 1_555 yes
C(70) O(10) C(71) C(72) 170(1) 1_555 1_555 1_555 1_555 yes
C(71) C(72) O(11) C(73) 100(2) 1_555 1_555 1_555 1_555 yes
C(72) O(11) C(73) C(74) -177(2) 1_555 1_555 1_555 1_555 yes
C(73) C(74) O(12) C(75) 168(2) 1_555 1_555 1_555 1_555 yes
C(74) O(12) C(75) C(76) -171(2) 1_555 1_555 1_555 1_555 yes
C(75) C(76) O(13) C(77) -172(1) 1_555 1_555 1_555 1_555 yes
C(76) O(13) C(77) C(78) 166(1) 1_555 1_555 1_555 1_555 yes
C(79) C(80) C(81) C(82) -1(3) 1_555 1_555 1_555 1_555 yes
C(79) C(84) C(83) C(82) 0(3) 1_555 1_555 1_555 1_555 yes
C(79) B(1) C(85) C(86) -96(2) 1_555 1_555 1_555 1_555 yes
C(79) B(1) C(85) C(90) 83(2) 1_555 1_555 1_555 1_555 yes
C(79) B(1) C(91) C(92) -167(2) 1_555 1_555 1_555 1_555 yes
C(79) B(1) C(91) C(96) 18(3) 1_555 1_555 1_555 1_555 yes
C(79) B(1) C(97) C(98) -127(2) 1_555 1_555 1_555 1_555 yes
C(79) B(1) C(97) C(102) 48(2) 1_555 1_555 1_555 1_555 yes
C(80) C(79) C(84) C(83) -3(3) 1_555 1_555 1_555 1_555 yes
C(80) C(79) B(1) C(85) 149(2) 1_555 1_555 1_555 1_555 yes
C(80) C(79) B(1) C(91) -91(2) 1_555 1_555 1_555 1_555 yes
C(80) C(79) B(1) C(97) 27(2) 1_555 1_555 1_555 1_555 yes
C(80) C(81) C(82) C(83) -1(3) 1_555 1_555 1_555 1_555 yes
C(81) C(80) C(79) C(84) 3(3) 1_555 1_555 1_555 1_555 yes
C(81) C(80) C(79) B(1) 179(2) 1_555 1_555 1_555 1_555 yes
C(81) C(82) C(83) C(84) 1(4) 1_555 1_555 1_555 1_555 yes
C(83) C(84) C(79) B(1) -178(2) 1_555 1_555 1_555 1_555 yes
C(84) C(79) B(1) C(85) -35(2) 1_555 1_555 1_555 1_555 yes
C(84) C(79) B(1) C(91) 83(2) 1_555 1_555 1_555 1_555 yes
C(84) C(79) B(1) C(97) -157(1) 1_555 1_555 1_555 1_555 yes
C(85) C(86) C(87) C(88) 0(4) 1_555 1_555 1_555 1_555 yes
C(85) C(90) C(89) C(88) -5(4) 1_555 1_555 1_555 1_555 yes
C(85) B(1) C(91) C(92) -50(2) 1_555 1_555 1_555 1_555 yes
C(85) B(1) C(91) C(96) 135(2) 1_555 1_555 1_555 1_555 yes
C(85) B(1) C(97) C(98) 113(2) 1_555 1_555 1_555 1_555 yes
C(85) B(1) C(97) C(102) -69(2) 1_555 1_555 1_555 1_555 yes
C(86) C(85) C(90) C(89) 3(3) 1_555 1_555 1_555 1_555 yes
C(86) C(85) B(1) C(91) 145(2) 1_555 1_555 1_555 1_555 yes
C(86) C(85) B(1) C(97) 23(3) 1_555 1_555 1_555 1_555 yes
C(86) C(87) C(88) C(89) -2(4) 1_555 1_555 1_555 1_555 yes
C(87) C(86) C(85) C(90) 0(3) 1_555 1_555 1_555 1_555 yes
C(87) C(86) C(85) B(1) 179(2) 1_555 1_555 1_555 1_555 yes
C(87) C(88) C(89) C(90) 4(4) 1_555 1_555 1_555 1_555 yes
C(89) C(90) C(85) B(1) -176(2) 1_555 1_555 1_555 1_555 yes
C(90) C(85) B(1) C(91) -34(2) 1_555 1_555 1_555 1_555 yes
C(90) C(85) B(1) C(97) -156(2) 1_555 1_555 1_555 1_555 yes
C(91) C(92) C(93) C(94) 5(4) 1_555 1_555 1_555 1_555 yes
C(91) C(96) C(95) C(94) 1(4) 1_555 1_555 1_555 1_555 yes
C(91) B(1) C(97) C(98) -8(3) 1_555 1_555 1_555 1_555 yes
C(91) B(1) C(97) C(102) 168(2) 1_555 1_555 1_555 1_555 yes
C(92) C(91) C(96) C(95) 0(3) 1_555 1_555 1_555 1_555 yes
C(92) C(91) B(1) C(97) 72(2) 1_555 1_555 1_555 1_555 yes
C(92) C(93) C(94) C(95) -3(4) 1_555 1_555 1_555 1_555 yes
C(93) C(92) C(91) C(96) -2(3) 1_555 1_555 1_555 1_555 yes
C(93) C(92) C(91) B(1) -177(2) 1_555 1_555 1_555 1_555 yes
C(93) C(94) C(95) C(96) 0(4) 1_555 1_555 1_555 1_555 yes
C(95) C(96) C(91) B(1) 173(2) 1_555 1_555 1_555 1_555 yes
C(96) C(91) B(1) C(97) -101(2) 1_555 1_555 1_555 1_555 yes
C(97) C(98) C(99) C(100) -2(4) 1_555 1_555 1_555 1_555 yes
C(97) C(102) C(101) C(100) 3(4) 1_555 1_555 1_555 1_555 yes
C(98) C(97) C(102) C(101) -5(3) 1_555 1_555 1_555 1_555 yes
C(98) C(99) C(100) C(101) 0(4) 1_555 1_555 1_555 1_555 yes
C(99) C(98) C(97) C(102) 5(3) 1_555 1_555 1_555 1_555 yes
C(99) C(98) C(97) B(1) -178(2) 1_555 1_555 1_555 1_555 yes
C(99) C(100) C(101) C(102) 0(4) 1_555 1_555 1_555 1_555 yes
C(101) C(102) C(97) B(1) 177(2) 1_555 1_555 1_555 1_555 yes
